data_7030295
loop_
_publ_author_name
'Mandal, Sukhendu'
'Reber, Arthur C.'
'Qian, Meichun'
'Liu, Ran'
'Saavedra, Hector M.'
'Sen, Saikat'
'Weiss, Paul S.'
'Khanna, Shiv N.'
'Sen, Ayusman'

_publ_section_title
;
 Synthesis, structure and band gap energy of covalently linked
 cluster-assembled materials.
;
_journal_issue 40
_journal_name_full 'Dalton transactions (Cambridge, England : 2003)'
_journal_page_first 12365
_journal_page_last 12377
_journal_paper_doi 10.1039/c2dt31286g
_journal_volume 41
_journal_year 2012
_chemical_formula_sum 'C76 H144 As14 K4 N12 O24 Zn'
_chemical_formula_weight 2880.68
_chemical_name_common zincarsenide
_chemical_name_systematic
;
?
;
_space_group_IT_number 14
_symmetry_cell_setting monoclinic
_symmetry_space_group_name_Hall '-P 2yn'
_symmetry_space_group_name_H-M 'P 1 21/n 1'
_atom_sites_solution_hydrogens geom
_atom_sites_solution_primary direct
_atom_sites_solution_secondary difmap
_audit_creation_method SHELXL-97
_cell_angle_alpha 90.00
_cell_angle_beta 101.709(3)
_cell_angle_gamma 90.00
_cell_formula_units_Z 4
_cell_length_a 15.811(2)
_cell_length_b 24.774(4)
_cell_length_c 29.738(5)
_cell_measurement_reflns_used 8606
_cell_measurement_temperature 120(2)
_cell_measurement_theta_max 25.683
_cell_measurement_theta_min 2.237
_cell_volume 11406(3)
_computing_cell_refinement 'Bruker SMART'
_computing_data_collection 'Bruker SMART'
_computing_data_reduction 'Bruker SAINT'
_computing_molecular_graphics 'Bruker SHELXTL'
_computing_publication_material 'Bruker SHELXTL'
_computing_structure_refinement 'SHELXL-97 (Sheldrick, 1997)'
_computing_structure_solution 'SHELXS-97 (Sheldrick, 1990)'
_diffrn_ambient_temperature 120(2)
_diffrn_measured_fraction_theta_full 0.964
_diffrn_measured_fraction_theta_max 0.964
_diffrn_measurement_device_type 'CCD area detector'
_diffrn_measurement_method 'phi and omega scans'
_diffrn_radiation_monochromator graphite
_diffrn_radiation_source 'fine-focus sealed tube'
_diffrn_radiation_type MoK\a
_diffrn_radiation_wavelength 0.71073
_diffrn_reflns_av_R_equivalents 0.0621
_diffrn_reflns_av_sigmaI/netI 0.0842
_diffrn_reflns_limit_h_max 19
_diffrn_reflns_limit_h_min -21
_diffrn_reflns_limit_k_max 33
_diffrn_reflns_limit_k_min -26
_diffrn_reflns_limit_l_max 39
_diffrn_reflns_limit_l_min -39
_diffrn_reflns_number 75551
_diffrn_reflns_theta_full 28.37
_diffrn_reflns_theta_max 28.37
_diffrn_reflns_theta_min 1.08
_exptl_absorpt_coefficient_mu 4.458
_exptl_absorpt_correction_T_max 0.7168
_exptl_absorpt_correction_T_min 0.4692
_exptl_absorpt_correction_type empirical
_exptl_absorpt_process_details SADABS
_exptl_crystal_colour Orange
_exptl_crystal_density_diffrn 1.678
_exptl_crystal_density_method 'not measured'
_exptl_crystal_description Platelike
_exptl_crystal_F_000 5776
_exptl_crystal_size_max 0.20
_exptl_crystal_size_mid 0.10
_exptl_crystal_size_min 0.08
_refine_diff_density_max 1.945
_refine_diff_density_min -1.194
_refine_diff_density_rms 0.147
_refine_ls_extinction_method none
_refine_ls_goodness_of_fit_ref 0.994
_refine_ls_hydrogen_treatment none
_refine_ls_matrix_type full
_refine_ls_number_parameters 1180
_refine_ls_number_reflns 27526
_refine_ls_number_restraints 0
_refine_ls_restrained_S_all 0.994
_refine_ls_R_factor_all 0.0836
_refine_ls_R_factor_gt 0.0472
_refine_ls_shift/su_max 0.001
_refine_ls_shift/su_mean 0.000
_refine_ls_structure_factor_coef Fsqd
_refine_ls_weighting_details 'calc w=1/[\s^2^(Fo^2^)+(0.0491P)^2^+0.0000P] where P=(Fo^2^+2Fc^2^)/3'
_refine_ls_weighting_scheme calc
_refine_ls_wR_factor_gt 0.0994
_refine_ls_wR_factor_ref 0.1133
_reflns_number_gt 18847
_reflns_number_total 27526
_reflns_threshold_expression >2sigma(I)
_cod_data_source_file c2dt31286g.txt
_cod_data_source_block compound1
_cod_depositor_comments
;
The following automatic conversions were performed:

'_symmetry_cell_setting' value 'Monoclinic' changed to 'monoclinic'
according to
/usr/data/users/saulius/automatic-downloads/retrospective/RSC/lib/dictionaries/cif_core.dic
dictionary named 'cif_core.dic' version 2.4.2 from 2011-04-26.

Automatic conversion script
Id: cif_fix_values 2281 2013-09-26 08:29:07Z andrius 
;
_cod_original_sg_symbol_H-M 'P 21/n'
_cod_database_code 7030295

loop_
_symmetry_equiv_pos_as_xyz
'x, y, z'
'-x+1/2, y+1/2, -z+1/2'
'-x, -y, -z'
'x-1/2, -y-1/2, z-1/2'

loop_
_atom_site_label
_atom_site_type_symbol
_atom_site_fract_x
_atom_site_fract_y
_atom_site_fract_z
_atom_site_U_iso_or_equiv
_atom_site_adp_type
_atom_site_occupancy
_atom_site_symmetry_multiplicity
_atom_site_calc_flag
_atom_site_refinement_flags
As1 As 0.07621(3) 0.262663(18) 0.043508(15) 0.01454(10) Uani 1 1 d .
As2 As 0.11589(3) 0.175279(19) 0.072823(16) 0.01824(11) Uani 1 1 d .
As3 As 0.22232(3) 0.194323(19) 0.145092(16) 0.01995(11) Uani 1 1 d .
As4 As 0.27270(3) 0.16808(2) 0.074588(18) 0.02540(12) Uani 1 1 d .
As5 As 0.31012(3) 0.24700(2) 0.038894(19) 0.02713(13) Uani 1 1 d .
As6 As 0.21395(3) 0.308199(19) 0.064686(17) 0.01826(11) Uani 1 1 d .
As7 As 0.22814(3) 0.290006(19) 0.146435(16) 0.01889(11) Uani 1 1 d .
As8 As -0.02743(3) 0.235059(18) 0.170164(16) 0.01765(11) Uani 1 1 d .
As9 As 0.03872(3) 0.278761(19) 0.239382(16) 0.01975(11) Uani 1 1 d .
As10 As -0.02609(3) 0.373604(19) 0.137608(16) 0.01665(10) Uani 1 1 d .
As11 As 0.04029(3) 0.375314(19) 0.217031(16) 0.01758(11) Uani 1 1 d .
As12 As -0.07225(3) 0.341325(19) 0.257481(16) 0.01886(11) Uani 1 1 d .
As13 As -0.19821(3) 0.32899(2) 0.201171(17) 0.01933(11) Uani 1 1 d .
As14 As -0.13360(3) 0.303918(19) 0.138976(16) 0.01660(10) Uani 1 1 d .
C1 C 0.5269(3) 0.0143(2) 0.90217(18) 0.0266(12) Uani 1 1 d .
H1A H 0.4989 0.0004 0.8724 0.032 Uiso 1 1 calc R
H1B H 0.4872 0.0096 0.9228 0.032 Uiso 1 1 calc R
C2 C 0.6066(3) -0.01886(19) 0.91976(16) 0.0231(11) Uani 1 1 d .
H2A H 0.5919 -0.0569 0.9198 0.028 Uiso 1 1 calc R
H2B H 0.6484 -0.0139 0.9003 0.028 Uiso 1 1 calc R
C3 C 0.7041(3) -0.03842(18) 0.98850(16) 0.0186(10) Uani 1 1 d .
H3A H 0.7509 -0.0424 0.9721 0.022 Uiso 1 1 calc R
H3B H 0.6777 -0.0735 0.9902 0.022 Uiso 1 1 calc R
C4 C 0.7380(3) -0.01722(18) 1.03549(16) 0.0179(10) Uani 1 1 d .
H4A H 0.6903 -0.0088 1.0503 0.021 Uiso 1 1 calc R
H4B H 0.7738 -0.0443 1.0537 0.021 Uiso 1 1 calc R
C5 C 0.8316(3) 0.04753(19) 1.07687(16) 0.0220(11) Uani 1 1 d .
H5A H 0.8752 0.0211 1.0897 0.026 Uiso 1 1 calc R
H5B H 0.7909 0.0504 1.0971 0.026 Uiso 1 1 calc R
C6 C 0.8738(3) 0.10143(18) 1.07336(16) 0.0194(10) Uani 1 1 d .
H6A H 0.9079 0.1109 1.1032 0.023 Uiso 1 1 calc R
H6B H 0.9129 0.0983 1.0522 0.023 Uiso 1 1 calc R
C7 C 0.4615(3) 0.1026(2) 0.89513(17) 0.0297(12) Uani 1 1 d .
H7A H 0.4148 0.0837 0.8750 0.036 Uiso 1 1 calc R
H7B H 0.4671 0.1380 0.8820 0.036 Uiso 1 1 calc R
C8 C 0.4391(3) 0.1093(2) 0.94212(17) 0.0294(12) Uani 1 1 d .
H8A H 0.3829 0.1263 0.9389 0.035 Uiso 1 1 calc R
H8B H 0.4364 0.0742 0.9561 0.035 Uiso 1 1 calc R
C9 C 0.5434(3) 0.1858(2) 1.04283(19) 0.0295(12) Uani 1 1 d .
H9A H 0.5479 0.2192 1.0265 0.035 Uiso 1 1 calc R
H9B H 0.5245 0.1943 1.0711 0.035 Uiso 1 1 calc R
C10 C 0.6890(3) 0.19371(19) 1.07859(16) 0.0215(11) Uani 1 1 d .
H10A H 0.6686 0.2087 1.1046 0.026 Uiso 1 1 calc R
H10B H 0.7010 0.2233 1.0594 0.026 Uiso 1 1 calc R
C11 C 0.7697(3) 0.16161(19) 1.09518(15) 0.0200(10) Uani 1 1 d .
H11A H 0.8097 0.1831 1.1171 0.024 Uiso 1 1 calc R
H11B H 0.7553 0.1297 1.1110 0.024 Uiso 1 1 calc R
C12 C 0.8590(3) 0.19195(18) 1.04415(15) 0.0169(10) Uani 1 1 d .
H12A H 0.9133 0.1962 1.0659 0.020 Uiso 1 1 calc R
H12B H 0.8249 0.2242 1.0457 0.020 Uiso 1 1 calc R
C13 C 0.8771(3) 0.18697(19) 0.99636(16) 0.0191(10) Uani 1 1 d .
H13A H 0.9145 0.2162 0.9908 0.023 Uiso 1 1 calc R
H13B H 0.9063 0.1531 0.9935 0.023 Uiso 1 1 calc R
C14 C 0.8136(3) 0.1943(2) 0.91820(15) 0.0204(10) Uani 1 1 d .
H14A H 0.8501 0.1650 0.9119 0.025 Uiso 1 1 calc R
H14B H 0.8432 0.2281 0.9155 0.025 Uiso 1 1 calc R
C15 C 0.7300(3) 0.19319(18) 0.88456(16) 0.0204(10) Uani 1 1 d .
H15A H 0.6925 0.2216 0.8915 0.024 Uiso 1 1 calc R
H15B H 0.7398 0.1991 0.8538 0.024 Uiso 1 1 calc R
C16 C 0.5747(3) 0.08214(19) 0.85510(16) 0.0209(10) Uani 1 1 d .
H16A H 0.5274 0.0775 0.8290 0.025 Uiso 1 1 calc R
H16B H 0.6181 0.0551 0.8528 0.025 Uiso 1 1 calc R
C17 C 0.7994(3) 0.54882(19) 0.85313(18) 0.0270(12) Uani 1 1 d .
H17A H 0.8031 0.5683 0.8253 0.032 Uiso 1 1 calc R
H17B H 0.8425 0.5637 0.8780 0.032 Uiso 1 1 calc R
C18 C 0.7116(3) 0.5573(2) 0.86356(18) 0.0274(12) Uani 1 1 d .
H18A H 0.6999 0.5956 0.8651 0.033 Uiso 1 1 calc R
H18B H 0.6680 0.5416 0.8394 0.033 Uiso 1 1 calc R
C19 C 0.6462(4) 0.5567(2) 0.92870(19) 0.0327(13) Uani 1 1 d .
H19A H 0.5895 0.5553 0.9087 0.039 Uiso 1 1 calc R
H19B H 0.6610 0.5942 0.9355 0.039 Uiso 1 1 calc R
C20 C 0.6452(4) 0.5269(2) 0.97194(19) 0.0307(13) Uani 1 1 d .
H20A H 0.7029 0.5262 0.9908 0.037 Uiso 1 1 calc R
H20B H 0.6075 0.5452 0.9890 0.037 Uiso 1 1 calc R
C21 C 0.6045(4) 0.4451(2) 1.00200(19) 0.0320(13) Uani 1 1 d .
H21A H 0.5584 0.4616 1.0144 0.038 Uiso 1 1 calc R
H21B H 0.6572 0.4468 1.0253 0.038 Uiso 1 1 calc R
C22 C 0.7830(4) 0.4745(2) 0.80001(17) 0.0331(13) Uani 1 1 d .
H22A H 0.8202 0.4879 0.7803 0.040 Uiso 1 1 calc R
H22B H 0.7269 0.4914 0.7903 0.040 Uiso 1 1 calc R
C23 C 0.8080(4) 0.3352(2) 1.00821(18) 0.0320(13) Uani 1 1 d .
H23A H 0.8476 0.3237 1.0359 0.038 Uiso 1 1 calc R
H23B H 0.8045 0.3067 0.9855 0.038 Uiso 1 1 calc R
C24 C 0.7206(4) 0.3454(2) 1.01848(19) 0.0347(14) Uani 1 1 d .
H24A H 0.7029 0.3140 1.0337 0.042 Uiso 1 1 calc R
H24B H 0.7243 0.3756 1.0395 0.042 Uiso 1 1 calc R
C25 C 0.6166(4) 0.3251(2) 0.83224(18) 0.0345(13) Uani 1 1 d .
H25A H 0.5679 0.3493 0.8234 0.041 Uiso 1 1 calc R
H25B H 0.5972 0.2887 0.8237 0.041 Uiso 1 1 calc R
C26 C 0.6875(4) 0.3407(2) 0.80781(19) 0.0347(14) Uani 1 1 d .
H26A H 0.7380 0.3184 0.8185 0.042 Uiso 1 1 calc R
H26B H 0.6686 0.3351 0.7750 0.042 Uiso 1 1 calc R
C27 C 0.5836(3) 0.3125(2) 0.9047(2) 0.0346(14) Uani 1 1 d .
H27A H 0.5577 0.2786 0.8928 0.042 Uiso 1 1 calc R
H27B H 0.5385 0.3397 0.9008 0.042 Uiso 1 1 calc R
C28 C 0.9135(3) 0.4828(2) 0.85833(19) 0.0316(13) Uani 1 1 d .
H28A H 0.9408 0.5112 0.8439 0.038 Uiso 1 1 calc R
H28B H 0.9269 0.4486 0.8455 0.038 Uiso 1 1 calc R
C29 C 1.2122(3) 0.98711(18) 0.17795(16) 0.0180(10) Uani 1 1 d .
H29A H 1.2060 1.0103 0.2034 0.022 Uiso 1 1 calc R
H29B H 1.2635 0.9985 0.1673 0.022 Uiso 1 1 calc R
C30 C 1.2247(3) 0.93001(19) 0.19496(16) 0.0200(10) Uani 1 1 d .
H30A H 1.2257 0.9057 0.1695 0.024 Uiso 1 1 calc R
H30B H 1.2791 0.9267 0.2167 0.024 Uiso 1 1 calc R
C31 C 1.1662(3) 0.86434(19) 0.23695(17) 0.0236(11) Uani 1 1 d .
H31A H 1.2206 0.8629 0.2590 0.028 Uiso 1 1 calc R
H31B H 1.1677 0.8373 0.2135 0.028 Uiso 1 1 calc R
C32 C 1.0937(3) 0.8529(2) 0.26038(17) 0.0256(11) Uani 1 1 d .
H32A H 1.1041 0.8192 0.2773 0.031 Uiso 1 1 calc R
H32B H 1.0891 0.8815 0.2820 0.031 Uiso 1 1 calc R
C33 C 0.9433(3) 0.83617(19) 0.24783(16) 0.0214(11) Uani 1 1 d .
H33A H 0.9338 0.8653 0.2680 0.026 Uiso 1 1 calc R
H33B H 0.9559 0.8036 0.2660 0.026 Uiso 1 1 calc R
C34 C 0.8641(3) 0.82798(18) 0.21117(17) 0.0206(10) Uani 1 1 d .
H34A H 0.8761 0.8009 0.1898 0.025 Uiso 1 1 calc R
H34B H 0.8180 0.8144 0.2252 0.025 Uiso 1 1 calc R
C35 C 0.7871(3) 0.97053(19) 0.20139(18) 0.0256(12) Uani 1 1 d .
H35A H 0.7583 0.9747 0.1695 0.031 Uiso 1 1 calc R
H35B H 0.7545 0.9904 0.2203 0.031 Uiso 1 1 calc R
C36 C 0.8720(3) 1.04890(19) 0.20653(17) 0.0236(11) Uani 1 1 d .
H36A H 0.8472 1.0629 0.2315 0.028 Uiso 1 1 calc R
H36B H 0.8367 1.0612 0.1778 0.028 Uiso 1 1 calc R
C37 C 0.9617(3) 1.0697(2) 0.21084(17) 0.0263(12) Uani 1 1 d .
H37A H 0.9611 1.1089 0.2105 0.032 Uiso 1 1 calc R
H37B H 0.9970 1.0579 0.2397 0.032 Uiso 1 1 calc R
C38 C 1.0772(3) 1.07603(19) 0.17273(18) 0.0235(11) Uani 1 1 d .
H38A H 1.1166 1.0712 0.2020 0.028 Uiso 1 1 calc R
H38B H 1.0678 1.1144 0.1676 0.028 Uiso 1 1 calc R
C39 C 1.1569(3) 0.9736(2) 0.09764(15) 0.0216(11) Uani 1 1 d .
H39A H 1.1869 0.9394 0.1038 0.026 Uiso 1 1 calc R
H39B H 1.1956 0.9987 0.0870 0.026 Uiso 1 1 calc R
C40 C 1.0778(3) 0.9655(2) 0.05982(16) 0.0240(11) Uani 1 1 d .
H40A H 1.0448 0.9987 0.0546 0.029 Uiso 1 1 calc R
H40B H 1.0953 0.9556 0.0315 0.029 Uiso 1 1 calc R
C41 C 0.9540(3) 0.9124(2) 0.03814(16) 0.0237(11) Uani 1 1 d .
H41A H 0.9726 0.9034 0.0099 0.028 Uiso 1 1 calc R
H41B H 0.9167 0.9438 0.0324 0.028 Uiso 1 1 calc R
C42 C 0.9059(3) 0.86608(19) 0.05293(16) 0.0216(11) Uani 1 1 d .
H42A H 0.8587 0.8556 0.0282 0.026 Uiso 1 1 calc R
H42B H 0.9441 0.8354 0.0607 0.026 Uiso 1 1 calc R
C43 C 0.8196(3) 0.84159(19) 0.10601(17) 0.0234(11) Uani 1 1 d .
H43A H 0.8546 0.8107 0.1181 0.028 Uiso 1 1 calc R
H43B H 0.7765 0.8297 0.0798 0.028 Uiso 1 1 calc R
C44 C 0.7758(3) 0.86473(19) 0.14249(16) 0.0217(11) Uani 1 1 d .
H44A H 0.7450 0.8972 0.1306 0.026 Uiso 1 1 calc R
H44B H 0.7336 0.8389 0.1487 0.026 Uiso 1 1 calc R
C45 C 0.6212(3) 0.1720(2) 0.19308(17) 0.0292(12) Uani 1 1 d .
H45A H 0.5942 0.2057 0.1989 0.035 Uiso 1 1 calc R
H45B H 0.6095 0.1666 0.1601 0.035 Uiso 1 1 calc R
C46 C 0.7172(3) 0.1774(2) 0.20962(16) 0.0243(11) Uani 1 1 d .
H46A H 0.7458 0.1449 0.2023 0.029 Uiso 1 1 calc R
H46B H 0.7385 0.2076 0.1944 0.029 Uiso 1 1 calc R
C47 C 0.8260(3) 0.1930(2) 0.27455(18) 0.0252(11) Uani 1 1 d .
H47A H 0.8489 0.2177 0.2548 0.030 Uiso 1 1 calc R
H47B H 0.8556 0.1587 0.2746 0.030 Uiso 1 1 calc R
C48 C 0.8403(3) 0.21486(19) 0.32180(17) 0.0234(11) Uani 1 1 d .
H48A H 0.9014 0.2212 0.3331 0.028 Uiso 1 1 calc R
H48B H 0.8102 0.2490 0.3217 0.028 Uiso 1 1 calc R
C49 C 0.8243(3) 0.1956(2) 0.39761(16) 0.0280(12) Uani 1 1 d .
H49A H 0.7948 0.2296 0.3995 0.034 Uiso 1 1 calc R
H49B H 0.8857 0.2013 0.4088 0.034 Uiso 1 1 calc R
C50 C 0.7915(3) 0.1539(2) 0.42677(17) 0.0271(12) Uani 1 1 d .
H50A H 0.8204 0.1199 0.4240 0.033 Uiso 1 1 calc R
H50B H 0.8064 0.1650 0.4587 0.033 Uiso 1 1 calc R
C51 C 0.6531(3) 0.1913(2) 0.43070(16) 0.0258(12) Uani 1 1 d .
H51A H 0.6795 0.2246 0.4231 0.031 Uiso 1 1 calc R
H51B H 0.6620 0.1892 0.4639 0.031 Uiso 1 1 calc R
C52 C 0.5576(3) 0.1939(2) 0.41128(17) 0.0282(12) Uani 1 1 d .
H52A H 0.5307 0.1603 0.4175 0.034 Uiso 1 1 calc R
H52B H 0.5321 0.2229 0.4260 0.034 Uiso 1 1 calc R
C53 C 0.4368(3) 0.2147(2) 0.29481(18) 0.0272(12) Uani 1 1 d .
H53A H 0.3756 0.2195 0.2826 0.033 Uiso 1 1 calc R
H53B H 0.4664 0.2475 0.2890 0.033 Uiso 1 1 calc R
C54 C 0.4488(4) 0.1779(2) 0.22407(18) 0.0317(13) Uani 1 1 d .
H54A H 0.4731 0.2118 0.2164 0.038 Uiso 1 1 calc R
H54B H 0.3867 0.1794 0.2132 0.038 Uiso 1 1 calc R
C55 C 0.4853(3) 0.1326(2) 0.20083(19) 0.0313(13) Uani 1 1 d .
H55A H 0.4593 0.0990 0.2080 0.038 Uiso 1 1 calc R
H55B H 0.4695 0.1378 0.1679 0.038 Uiso 1 1 calc R
C56 C 0.5886(3) 0.0284(2) 0.22673(17) 0.0263(12) Uani 1 1 d .
H56A H 0.5280 0.0284 0.2286 0.032 Uiso 1 1 calc R
H56B H 0.6011 -0.0051 0.2125 0.032 Uiso 1 1 calc R
C57 C 0.6235(3) -0.01125(19) 0.29928(18) 0.0283(12) Uani 1 1 d .
H57A H 0.6349 -0.0452 0.2854 0.034 Uiso 1 1 calc R
H57B H 0.5632 -0.0108 0.3017 0.034 Uiso 1 1 calc R
C58 C 0.6791(4) -0.0065(2) 0.34557(19) 0.0333(13) Uani 1 1 d .
H58A H 0.6713 -0.0379 0.3639 0.040 Uiso 1 1 calc R
H58B H 0.7393 -0.0050 0.3431 0.040 Uiso 1 1 calc R
C59 C 0.7000(4) 0.0444(2) 0.41372(18) 0.0303(13) Uani 1 1 d .
H59A H 0.7619 0.0444 0.4155 0.036 Uiso 1 1 calc R
H59B H 0.6854 0.0131 0.4303 0.036 Uiso 1 1 calc R
C60 C 0.6739(4) 0.0949(2) 0.43511(17) 0.0279(12) Uani 1 1 d .
H60A H 0.6119 0.0943 0.4330 0.033 Uiso 1 1 calc R
H60B H 0.7010 0.0950 0.4674 0.033 Uiso 1 1 calc R
C61 C 0.4799(3) 0.1494(2) 1.01417(18) 0.0263(12) Uani 1 1 d .
H61A H 0.4790 0.1149 1.0295 0.032 Uiso 1 1 calc R
H61B H 0.4226 0.1651 1.0100 0.032 Uiso 1 1 calc R
C62 C 0.6133(3) 0.13703(19) 0.85244(16) 0.0198(10) Uani 1 1 d .
H62A H 0.6268 0.1423 0.8224 0.024 Uiso 1 1 calc R
H62B H 0.5721 0.1645 0.8569 0.024 Uiso 1 1 calc R
C63 C 0.5825(4) 0.3877(2) 0.9897(2) 0.0375(14) Uani 1 1 d .
H63A H 0.5647 0.3701 1.0154 0.045 Uiso 1 1 calc R
H63B H 0.5339 0.3867 0.9638 0.045 Uiso 1 1 calc R
C64 C 0.6237(4) 0.3065(2) 0.9548(2) 0.0359(14) Uani 1 1 d .
H64A H 0.5812 0.2910 0.9705 0.043 Uiso 1 1 calc R
H64B H 0.6715 0.2814 0.9579 0.043 Uiso 1 1 calc R
C65 C 0.7728(4) 0.4142(2) 0.79321(18) 0.0352(14) Uani 1 1 d .
H65A H 0.7555 0.4059 0.7608 0.042 Uiso 1 1 calc R
H65B H 0.8272 0.3962 0.8051 0.042 Uiso 1 1 calc R
C66 C 0.9297(3) 0.3824(2) 0.99605(18) 0.0330(13) Uani 1 1 d .
H66A H 0.9468 0.3518 0.9796 0.040 Uiso 1 1 calc R
H66B H 0.9573 0.3791 1.0282 0.040 Uiso 1 1 calc R
C67 C 0.9566(3) 0.4332(2) 0.97698(17) 0.0308(13) Uani 1 1 d .
H67A H 0.9343 0.4638 0.9913 0.037 Uiso 1 1 calc R
H67B H 1.0191 0.4356 0.9834 0.037 Uiso 1 1 calc R
C68 C 0.9507(3) 0.4829(2) 0.90845(19) 0.0308(13) Uani 1 1 d .
H68A H 1.0132 0.4844 0.9135 0.037 Uiso 1 1 calc R
H68B H 0.9306 0.5143 0.9226 0.037 Uiso 1 1 calc R
C69 C 0.7903(3) 0.91195(19) 0.21425(17) 0.0232(11) Uani 1 1 d .
H69A H 0.8196 0.9084 0.2461 0.028 Uiso 1 1 calc R
H69B H 0.7318 0.8988 0.2117 0.028 Uiso 1 1 calc R
C70 C 1.1155(3) 1.05251(19) 0.13527(18) 0.0252(11) Uani 1 1 d .
H70A H 1.0752 1.0577 0.1063 0.030 Uiso 1 1 calc R
H70B H 1.1677 1.0723 0.1336 0.030 Uiso 1 1 calc R
C71 C 0.4514(3) 0.2048(2) 0.34499(19) 0.0294(12) Uani 1 1 d .
H71A H 0.4253 0.2335 0.3597 0.035 Uiso 1 1 calc R
H71B H 0.4250 0.1709 0.3509 0.035 Uiso 1 1 calc R
C72 C 0.6072(4) 0.0754(2) 0.19858(18) 0.0288(12) Uani 1 1 d .
H72A H 0.6688 0.0766 0.1994 0.035 Uiso 1 1 calc R
H72B H 0.5782 0.0697 0.1669 0.035 Uiso 1 1 calc R
C73 C 0.4221(5) 0.4451(3) 0.8578(3) 0.066(2) Uani 1 1 d .
C74 C 0.5036(6) 0.4643(3) 0.8374(2) 0.067(2) Uani 1 1 d .
C75 C 0.5710(7) 0.3130(4) 0.1296(3) 0.110(4) Uani 1 1 d .
C76 C 0.5083(11) 0.3424(6) 0.1246(3) 0.207(10) Uani 1 1 d .
K1 K 0.67725(6) 0.11050(4) 0.97808(3) 0.0149(2) Uani 1 1 d .
K2 K 0.73914(7) 0.42371(4) 0.91157(4) 0.0202(2) Uani 1 1 d .
K3 K 0.98943(6) 0.93542(4) 0.16477(3) 0.0148(2) Uani 1 1 d .
K4 K 0.64031(6) 0.13569(4) 0.31414(3) 0.0186(2) Uani 1 1 d .
N1 N 0.5424(2) 0.07240(16) 0.89761(13) 0.0191(9) Uani 1 1 d .
N2 N 0.8125(2) 0.14488(14) 1.05774(12) 0.0140(8) Uani 1 1 d .
N3 N 0.8189(3) 0.49097(16) 0.84714(14) 0.0232(9) Uani 1 1 d .
N4 N 0.6551(3) 0.35707(16) 0.97759(15) 0.0301(11) Uani 1 1 d .
N5 N 1.1369(2) 0.99433(15) 0.14069(13) 0.0167(8) Uani 1 1 d .
N6 N 0.8347(2) 0.87784(15) 0.18560(13) 0.0161(8) Uani 1 1 d .
N7 N 0.5798(3) 0.12762(16) 0.21412(14) 0.0236(9) Uani 1 1 d .
N8 N 0.6972(3) 0.14548(16) 0.41397(14) 0.0238(9) Uani 1 1 d .
N9 N 0.6164(4) 0.3874(3) 0.1212(2) 0.0663(18) Uani 1 1 d .
N10 N 0.4680(4) 0.2739(3) 0.1403(2) 0.073(2) Uani 1 1 d .
N11 N 0.4798(4) 0.5198(2) 0.81583(18) 0.0533(15) Uani 1 1 d .
N12 N 0.4207(4) 0.4772(2) 0.9017(2) 0.0631(17) Uani 1 1 d .
O1 O 0.6418(2) -0.00112(13) 0.96517(11) 0.0229(8) Uani 1 1 d .
O2 O 0.78771(19) 0.03033(12) 1.03246(10) 0.0163(7) Uani 1 1 d .
O3 O 0.5024(2) 0.14157(14) 0.97069(11) 0.0244(8) Uani 1 1 d .
O4 O 0.6253(2) 0.15966(13) 1.05314(11) 0.0233(8) Uani 1 1 d .
O5 O 0.7977(2) 0.18900(13) 0.96346(10) 0.0179(7) Uani 1 1 d .
O6 O 0.6902(2) 0.14192(12) 0.88710(10) 0.0172(7) Uani 1 1 d .
O7 O 0.7085(2) 0.53238(13) 0.90651(12) 0.0266(8) Uani 1 1 d .
O8 O 0.6157(2) 0.47342(13) 0.96195(12) 0.0275(8) Uani 1 1 d .
O9 O 0.7086(2) 0.39599(14) 0.81694(12) 0.0314(9) Uani 1 1 d .
O10 O 0.6478(2) 0.32794(14) 0.88012(12) 0.0296(8) Uani 1 1 d .
O11 O 0.8383(2) 0.38298(13) 0.99143(12) 0.0275(8) Uani 1 1 d .
O12 O 1.0268(2) 0.92399(13) 0.07323(11) 0.0205(7) Uani 1 1 d .
O13 O 0.8730(2) 0.88265(12) 0.09208(11) 0.0187(7) Uani 1 1 d .
O14 O 1.1551(2) 0.91639(12) 0.21654(11) 0.0192(7) Uani 1 1 d .
O15 O 1.0150(2) 0.84920(13) 0.22652(10) 0.0193(7) Uani 1 1 d .
O16 O 0.9970(2) 1.05008(13) 0.17379(11) 0.0204(7) Uani 1 1 d .
O17 O 0.8723(2) 0.99153(12) 0.20783(11) 0.0191(7) Uani 1 1 d .
O18 O 0.7358(2) 0.18577(13) 0.25796(11) 0.0220(7) Uani 1 1 d .
O19 O 0.8092(2) 0.17772(13) 0.35132(11) 0.0236(8) Uani 1 1 d .
O20 O 0.6565(2) 0.04160(13) 0.36738(12) 0.0275(8) Uani 1 1 d .
O21 O 0.6404(2) 0.03261(13) 0.27116(12) 0.0244(8) Uani 1 1 d .
O22 O 0.4681(2) 0.17052(14) 0.27263(12) 0.0272(8) Uani 1 1 d .
O23 O 0.5419(2) 0.20291(13) 0.36319(11) 0.0232(8) Uani 1 1 d .
O24 O 0.9245(2) 0.43453(13) 0.92864(11) 0.0242(8) Uani 1 1 d .
Zn1 Zn 0.06376(3) 0.29117(2) 0.125135(18) 0.01768(12) Uani 1 1 d .

loop_
_atom_site_aniso_label
_atom_site_aniso_U_11
_atom_site_aniso_U_22
_atom_site_aniso_U_33
_atom_site_aniso_U_23
_atom_site_aniso_U_13
_atom_site_aniso_U_12
As1 0.0128(2) 0.0179(2) 0.0124(2) 0.00017(18) 0.00145(18) 0.00145(18)
As2 0.0217(3) 0.0139(2) 0.0170(3) -0.00171(18) -0.0012(2) -0.00115(19)
As3 0.0216(3) 0.0180(3) 0.0169(3) 0.00127(19) -0.0040(2) 0.0018(2)
As4 0.0237(3) 0.0227(3) 0.0284(3) -0.0062(2) 0.0018(2) 0.0102(2)
As5 0.0177(3) 0.0378(3) 0.0279(3) -0.0014(2) 0.0094(2) 0.0041(2)
As6 0.0167(2) 0.0175(2) 0.0208(3) 0.00041(19) 0.0042(2) -0.00198(19)
As7 0.0189(3) 0.0179(3) 0.0178(3) -0.00575(19) -0.0012(2) -0.0006(2)
As8 0.0235(3) 0.0124(2) 0.0175(3) -0.00159(18) 0.0051(2) 0.00140(19)
As9 0.0242(3) 0.0189(3) 0.0144(2) 0.00262(19) -0.0001(2) 0.0028(2)
As10 0.0220(3) 0.0146(2) 0.0144(2) 0.00172(18) 0.0060(2) 0.00310(19)
As11 0.0186(3) 0.0169(2) 0.0166(3) -0.00184(19) 0.0019(2) -0.00242(19)
As12 0.0249(3) 0.0196(3) 0.0128(2) -0.00357(19) 0.0057(2) -0.0017(2)
As13 0.0182(3) 0.0201(3) 0.0211(3) -0.0034(2) 0.0073(2) -0.0002(2)
As14 0.0184(2) 0.0179(2) 0.0127(2) -0.00342(18) 0.00116(19) 0.00086(19)
C1 0.021(3) 0.035(3) 0.023(3) -0.003(2) 0.002(2) -0.009(2)
C2 0.026(3) 0.023(3) 0.019(3) -0.005(2) 0.001(2) -0.009(2)
C3 0.023(3) 0.010(2) 0.025(3) 0.0010(19) 0.010(2) 0.0005(19)
C4 0.014(2) 0.018(2) 0.022(3) 0.0029(19) 0.005(2) 0.0016(19)
C5 0.027(3) 0.022(3) 0.015(2) 0.0014(19) -0.001(2) 0.003(2)
C6 0.019(2) 0.019(3) 0.018(3) -0.0003(19) -0.003(2) -0.002(2)
C7 0.015(3) 0.051(4) 0.022(3) 0.000(2) 0.000(2) 0.005(2)
C8 0.013(3) 0.051(4) 0.025(3) -0.005(2) 0.004(2) 0.003(2)
C9 0.020(3) 0.037(3) 0.033(3) -0.010(2) 0.009(2) 0.004(2)
C10 0.026(3) 0.020(3) 0.020(3) -0.002(2) 0.010(2) 0.001(2)
C11 0.025(3) 0.021(3) 0.014(2) -0.0044(19) 0.005(2) -0.007(2)
C12 0.014(2) 0.018(2) 0.017(2) -0.0048(18) 0.0001(19) -0.0028(19)
C13 0.015(2) 0.019(3) 0.023(3) -0.0039(19) 0.001(2) -0.0042(19)
C14 0.023(3) 0.024(3) 0.017(3) 0.0004(19) 0.010(2) -0.007(2)
C15 0.030(3) 0.016(2) 0.015(2) 0.0041(19) 0.005(2) -0.002(2)
C16 0.020(3) 0.028(3) 0.013(2) 0.000(2) 0.000(2) 0.002(2)
C17 0.027(3) 0.019(3) 0.035(3) 0.011(2) 0.007(2) 0.000(2)
C18 0.026(3) 0.019(3) 0.033(3) 0.005(2) -0.003(2) 0.000(2)
C19 0.034(3) 0.016(3) 0.047(4) -0.001(2) 0.006(3) 0.004(2)
C20 0.031(3) 0.024(3) 0.038(3) -0.011(2) 0.009(3) -0.006(2)
C21 0.036(3) 0.030(3) 0.031(3) -0.004(2) 0.010(3) -0.002(2)
C22 0.039(3) 0.039(3) 0.021(3) 0.008(2) 0.005(3) 0.008(3)
C23 0.048(4) 0.028(3) 0.020(3) 0.010(2) 0.009(3) 0.012(3)
C24 0.051(4) 0.026(3) 0.030(3) 0.008(2) 0.015(3) 0.002(3)
C25 0.036(3) 0.031(3) 0.030(3) -0.011(2) -0.010(3) -0.005(3)
C26 0.048(4) 0.026(3) 0.026(3) -0.010(2) -0.003(3) 0.002(3)
C27 0.026(3) 0.025(3) 0.055(4) -0.016(3) 0.014(3) -0.009(2)
C28 0.033(3) 0.024(3) 0.042(4) 0.008(2) 0.016(3) 0.001(2)
C29 0.013(2) 0.019(2) 0.021(3) 0.0033(19) 0.0007(19) -0.0019(19)
C30 0.014(2) 0.024(3) 0.021(3) 0.004(2) 0.001(2) 0.002(2)
C31 0.020(3) 0.025(3) 0.023(3) 0.010(2) -0.001(2) 0.002(2)
C32 0.023(3) 0.031(3) 0.019(3) 0.007(2) -0.003(2) -0.003(2)
C33 0.026(3) 0.020(3) 0.019(3) 0.012(2) 0.008(2) 0.003(2)
C34 0.019(3) 0.018(3) 0.024(3) 0.005(2) 0.004(2) -0.001(2)
C35 0.023(3) 0.024(3) 0.032(3) 0.002(2) 0.013(2) 0.008(2)
C36 0.032(3) 0.020(3) 0.020(3) -0.001(2) 0.008(2) 0.006(2)
C37 0.036(3) 0.019(3) 0.025(3) -0.003(2) 0.007(2) -0.001(2)
C38 0.022(3) 0.013(2) 0.035(3) -0.002(2) 0.004(2) -0.004(2)
C39 0.018(3) 0.032(3) 0.016(3) 0.005(2) 0.007(2) -0.002(2)
C40 0.023(3) 0.033(3) 0.018(3) 0.007(2) 0.008(2) -0.002(2)
C41 0.020(3) 0.038(3) 0.014(2) -0.003(2) 0.004(2) 0.002(2)
C42 0.018(3) 0.028(3) 0.018(3) -0.006(2) 0.001(2) 0.003(2)
C43 0.025(3) 0.021(3) 0.023(3) 0.001(2) 0.002(2) -0.007(2)
C44 0.015(2) 0.021(3) 0.027(3) 0.005(2) 0.000(2) -0.004(2)
C45 0.036(3) 0.032(3) 0.017(3) 0.002(2) 0.000(2) 0.000(2)
C46 0.035(3) 0.022(3) 0.018(3) -0.003(2) 0.009(2) -0.003(2)
C47 0.021(3) 0.025(3) 0.032(3) 0.003(2) 0.010(2) -0.005(2)
C48 0.020(3) 0.023(3) 0.027(3) -0.001(2) 0.003(2) -0.007(2)
C49 0.025(3) 0.036(3) 0.021(3) -0.005(2) -0.001(2) -0.001(2)
C50 0.028(3) 0.031(3) 0.020(3) -0.003(2) -0.001(2) 0.003(2)
C51 0.035(3) 0.030(3) 0.012(2) -0.004(2) 0.003(2) 0.006(2)
C52 0.035(3) 0.034(3) 0.019(3) -0.001(2) 0.013(2) 0.004(2)
C53 0.021(3) 0.026(3) 0.034(3) 0.001(2) 0.006(2) 0.003(2)
C54 0.028(3) 0.037(3) 0.025(3) 0.002(2) -0.005(2) 0.002(2)
C55 0.024(3) 0.034(3) 0.032(3) -0.005(2) -0.001(2) -0.007(2)
C56 0.024(3) 0.024(3) 0.032(3) -0.008(2) 0.008(2) -0.006(2)
C57 0.032(3) 0.016(3) 0.038(3) -0.001(2) 0.009(3) -0.008(2)
C58 0.038(3) 0.019(3) 0.043(4) 0.001(2) 0.009(3) 0.000(2)
C59 0.034(3) 0.027(3) 0.030(3) 0.013(2) 0.005(3) 0.003(2)
C60 0.036(3) 0.026(3) 0.022(3) 0.006(2) 0.006(2) 0.001(2)
C61 0.020(3) 0.030(3) 0.033(3) -0.003(2) 0.013(2) 0.004(2)
C62 0.016(2) 0.027(3) 0.014(2) 0.0024(19) -0.0031(19) 0.006(2)
C63 0.044(4) 0.025(3) 0.047(4) -0.003(3) 0.019(3) -0.004(3)
C64 0.045(4) 0.022(3) 0.045(4) -0.003(3) 0.019(3) -0.008(3)
C65 0.048(4) 0.032(3) 0.022(3) 0.000(2) -0.001(3) 0.009(3)
C66 0.034(3) 0.042(4) 0.021(3) 0.005(2) 0.001(2) 0.012(3)
C67 0.023(3) 0.044(4) 0.023(3) -0.007(2) -0.001(2) 0.002(2)
C68 0.016(3) 0.029(3) 0.045(4) 0.005(2) 0.001(2) -0.005(2)
C69 0.018(3) 0.030(3) 0.024(3) 0.003(2) 0.010(2) 0.001(2)
C70 0.022(3) 0.019(3) 0.036(3) 0.009(2) 0.008(2) -0.004(2)
C71 0.018(3) 0.035(3) 0.037(3) -0.006(2) 0.010(2) 0.003(2)
C72 0.032(3) 0.028(3) 0.026(3) -0.009(2) 0.007(2) -0.008(2)
C73 0.092(6) 0.048(4) 0.070(5) -0.018(4) 0.042(5) -0.014(4)
C74 0.106(7) 0.069(5) 0.032(4) 0.011(3) 0.027(4) 0.040(5)
C75 0.103(8) 0.146(10) 0.066(6) -0.016(6) -0.018(5) 0.088(7)
C76 0.305(19) 0.234(15) 0.043(6) -0.057(7) -0.060(8) 0.240(15)
K1 0.0117(5) 0.0186(5) 0.0142(5) 0.0000(4) 0.0025(4) -0.0002(4)
K2 0.0222(6) 0.0166(5) 0.0204(6) 0.0006(4) 0.0008(4) -0.0020(4)
K3 0.0136(5) 0.0159(5) 0.0149(5) 0.0031(4) 0.0030(4) 0.0008(4)
K4 0.0185(5) 0.0188(5) 0.0190(5) -0.0010(4) 0.0049(4) 0.0001(4)
N1 0.0096(19) 0.029(2) 0.016(2) 0.0015(17) -0.0024(16) 0.0015(17)
N2 0.0122(19) 0.016(2) 0.014(2) -0.0002(15) 0.0028(15) -0.0020(15)
N3 0.025(2) 0.021(2) 0.023(2) 0.0034(17) 0.0013(18) 0.0051(18)
N4 0.042(3) 0.018(2) 0.033(3) -0.0027(19) 0.015(2) -0.002(2)
N5 0.0119(19) 0.017(2) 0.021(2) 0.0048(16) 0.0017(16) 0.0006(16)
N6 0.014(2) 0.017(2) 0.018(2) 0.0052(16) 0.0046(16) 0.0022(16)
N7 0.026(2) 0.022(2) 0.023(2) -0.0021(17) 0.0059(19) -0.0021(18)
N8 0.026(2) 0.019(2) 0.026(2) 0.0014(17) 0.0056(19) 0.0038(18)
N9 0.049(4) 0.082(5) 0.064(4) 0.026(3) 0.003(3) -0.001(3)
N10 0.084(5) 0.063(4) 0.056(4) 0.016(3) -0.021(4) -0.010(4)
N11 0.057(4) 0.057(4) 0.043(3) 0.001(3) 0.003(3) 0.003(3)
N12 0.052(4) 0.072(4) 0.068(4) -0.008(3) 0.020(3) -0.002(3)
O1 0.0247(19) 0.0198(18) 0.0212(19) -0.0043(14) -0.0027(15) 0.0012(14)
O2 0.0186(17) 0.0135(16) 0.0160(17) 0.0002(12) 0.0019(14) -0.0018(13)
O3 0.0131(17) 0.037(2) 0.023(2) -0.0057(15) 0.0033(15) 0.0013(15)
O4 0.0161(18) 0.0258(19) 0.028(2) -0.0074(15) 0.0050(15) 0.0023(14)
O5 0.0144(17) 0.0258(18) 0.0136(17) 0.0015(13) 0.0028(13) -0.0036(14)
O6 0.0170(17) 0.0203(17) 0.0137(17) 0.0022(13) 0.0022(13) -0.0012(13)
O7 0.027(2) 0.0181(18) 0.035(2) 0.0031(15) 0.0093(17) 0.0022(15)
O8 0.036(2) 0.0160(18) 0.031(2) -0.0038(15) 0.0061(17) -0.0081(15)
O9 0.038(2) 0.028(2) 0.027(2) -0.0078(16) 0.0038(18) -0.0004(17)
O10 0.030(2) 0.027(2) 0.030(2) -0.0080(16) 0.0025(17) -0.0081(16)
O11 0.035(2) 0.025(2) 0.023(2) 0.0091(15) 0.0067(16) 0.0084(16)
O12 0.0169(17) 0.0273(19) 0.0171(18) 0.0009(14) 0.0030(14) -0.0029(14)
O13 0.0182(17) 0.0213(18) 0.0177(18) -0.0024(13) 0.0066(14) -0.0006(14)
O14 0.0177(17) 0.0180(17) 0.0231(19) 0.0060(14) 0.0070(14) 0.0022(14)
O15 0.0140(17) 0.0261(19) 0.0157(17) 0.0067(13) -0.0019(13) -0.0023(14)
O16 0.0193(18) 0.0198(18) 0.0225(19) -0.0004(14) 0.0050(15) -0.0028(14)
O17 0.0166(17) 0.0163(17) 0.0257(19) 0.0010(14) 0.0073(14) 0.0019(13)
O18 0.0206(18) 0.0269(19) 0.0194(18) -0.0006(14) 0.0059(15) -0.0035(14)
O19 0.0254(19) 0.0223(19) 0.0227(19) -0.0021(14) 0.0041(15) -0.0051(15)
O20 0.039(2) 0.0159(18) 0.028(2) 0.0038(14) 0.0062(17) 0.0028(16)
O21 0.0249(19) 0.0181(18) 0.030(2) -0.0025(15) 0.0059(16) -0.0069(15)
O22 0.0216(19) 0.030(2) 0.029(2) 0.0000(15) 0.0017(16) 0.0062(15)
O23 0.0209(19) 0.030(2) 0.0202(19) -0.0007(14) 0.0070(15) 0.0045(15)
O24 0.0248(19) 0.0248(19) 0.0213(19) 0.0015(14) 0.0006(15) -0.0011(15)
Zn1 0.0186(3) 0.0188(3) 0.0167(3) -0.0018(2) 0.0062(2) 0.0033(2)

loop_
_atom_type_symbol
_atom_type_description
_atom_type_scat_dispersion_real
_atom_type_scat_dispersion_imag
_atom_type_scat_source
C C 0.0033 0.0016 'International Tables Vol C Tables 4.2.6.8 and 6.1.1.4'
H H 0.0000 0.0000 'International Tables Vol C Tables 4.2.6.8 and 6.1.1.4'
N N 0.0061 0.0033 'International Tables Vol C Tables 4.2.6.8 and 6.1.1.4'
O O 0.0106 0.0060 'International Tables Vol C Tables 4.2.6.8 and 6.1.1.4'
K K 0.2009 0.2494 'International Tables Vol C Tables 4.2.6.8 and 6.1.1.4'
Zn Zn 0.2839 1.4301 'International Tables Vol C Tables 4.2.6.8 and 6.1.1.4'
As As 0.0499 2.0058 'International Tables Vol C Tables 4.2.6.8 and 6.1.1.4'

loop_
_geom_angle_atom_site_label_1
_geom_angle_atom_site_label_2
_geom_angle_atom_site_label_3
_geom_angle
As2 As1 As6 99.97(2)
As2 As1 Zn1 88.22(2)
As6 As1 Zn1 82.16(2)
As1 As2 As4 105.23(2)
As1 As2 As3 103.08(2)
As4 As2 As3 59.81(2)
As7 As3 As4 104.99(3)
As7 As3 As2 102.76(2)
As4 As3 As2 59.79(2)
As5 As4 As2 105.82(3)
As5 As4 As3 108.47(3)
As2 As4 As3 60.40(2)
As4 As5 As6 98.51(3)
As5 As6 As1 102.66(3)
As5 As6 As7 105.54(3)
As1 As6 As7 93.97(2)
As3 As7 As6 99.94(2)
As3 As7 Zn1 88.45(2)
As6 As7 Zn1 82.37(2)
As9 As8 As14 99.14(2)
As9 As8 Zn1 90.58(3)
As14 As8 Zn1 80.74(2)
As8 As9 As12 105.47(3)
As8 As9 As11 103.52(2)
As12 As9 As11 60.15(2)
As11 As10 As14 99.50(2)
As11 As10 Zn1 90.69(2)
As14 As10 Zn1 81.14(2)
As10 As11 As9 102.82(2)
As10 As11 As12 105.00(3)
As9 As11 As12 59.854(19)
As13 As12 As9 107.39(3)
As13 As12 As11 106.60(3)
As9 As12 As11 59.99(2)
As12 As13 As14 98.81(3)
As13 As14 As10 103.93(2)
As13 As14 As8 104.99(3)
As10 As14 As8 94.22(3)
N1 C1 C2 115.0(4)
N1 C1 H1A 108.5
C2 C1 H1A 108.5
N1 C1 H1B 108.5
C2 C1 H1B 108.5
H1A C1 H1B 107.5
O1 C2 C1 107.4(4)
O1 C2 H2A 110.2
C1 C2 H2A 110.2
O1 C2 H2B 110.2
C1 C2 H2B 110.2
H2A C2 H2B 108.5
O1 C3 C4 108.1(4)
O1 C3 H3A 110.1
C4 C3 H3A 110.1
O1 C3 H3B 110.1
C4 C3 H3B 110.1
H3A C3 H3B 108.4
O2 C4 C3 109.2(4)
O2 C4 H4A 109.8
C3 C4 H4A 109.8
O2 C4 H4B 109.8
C3 C4 H4B 109.8
H4A C4 H4B 108.3
O2 C5 C6 109.9(4)
O2 C5 H5A 109.7
C6 C5 H5A 109.7
O2 C5 H5B 109.7
C6 C5 H5B 109.7
H5A C5 H5B 108.2
N2 C6 C5 113.7(4)
N2 C6 H6A 108.8
C5 C6 H6A 108.8
N2 C6 H6B 108.8
C5 C6 H6B 108.8
H6A C6 H6B 107.7
N1 C7 C8 111.8(4)
N1 C7 H7A 109.3
C8 C7 H7A 109.3
N1 C7 H7B 109.3
C8 C7 H7B 109.3
H7A C7 H7B 107.9
O3 C8 C7 110.2(4)
O3 C8 H8A 109.6
C7 C8 H8A 109.6
O3 C8 H8B 109.6
C7 C8 H8B 109.6
H8A C8 H8B 108.1
O4 C9 C61 109.2(4)
O4 C9 H9A 109.8
C61 C9 H9A 109.8
O4 C9 H9B 109.8
C61 C9 H9B 109.8
H9A C9 H9B 108.3
O4 C10 C11 109.1(4)
O4 C10 H10A 109.9
C11 C10 H10A 109.9
O4 C10 H10B 109.9
C11 C10 H10B 109.9
H10A C10 H10B 108.3
N2 C11 C10 113.0(4)
N2 C11 H11A 109.0
C10 C11 H11A 109.0
N2 C11 H11B 109.0
C10 C11 H11B 109.0
H11A C11 H11B 107.8
N2 C12 C13 113.1(4)
N2 C12 H12A 109.0
C13 C12 H12A 109.0
N2 C12 H12B 109.0
C13 C12 H12B 109.0
H12A C12 H12B 107.8
O5 C13 C12 109.5(4)
O5 C13 H13A 109.8
C12 C13 H13A 109.8
O5 C13 H13B 109.8
C12 C13 H13B 109.8
H13A C13 H13B 108.2
O5 C14 C15 109.3(4)
O5 C14 H14A 109.8
C15 C14 H14A 109.8
O5 C14 H14B 109.8
C15 C14 H14B 109.8
H14A C14 H14B 108.3
O6 C15 C14 108.8(4)
O6 C15 H15A 109.9
C14 C15 H15A 109.9
O6 C15 H15B 109.9
C14 C15 H15B 109.9
H15A C15 H15B 108.3
N1 C16 C62 114.1(4)
N1 C16 H16A 108.7
C62 C16 H16A 108.7
N1 C16 H16B 108.7
C62 C16 H16B 108.7
H16A C16 H16B 107.6
N3 C17 C18 112.6(4)
N3 C17 H17A 109.1
C18 C17 H17A 109.1
N3 C17 H17B 109.1
C18 C17 H17B 109.1
H17A C17 H17B 107.8
O7 C18 C17 109.0(4)
O7 C18 H18A 109.9
C17 C18 H18A 109.9
O7 C18 H18B 109.9
C17 C18 H18B 109.9
H18A C18 H18B 108.3
O7 C19 C20 108.7(4)
O7 C19 H19A 109.9
C20 C19 H19A 109.9
O7 C19 H19B 109.9
C20 C19 H19B 109.9
H19A C19 H19B 108.3
O8 C20 C19 110.1(4)
O8 C20 H20A 109.6
C19 C20 H20A 109.6
O8 C20 H20B 109.6
C19 C20 H20B 109.6
H20A C20 H20B 108.2
O8 C21 C63 109.1(4)
O8 C21 H21A 109.9
C63 C21 H21A 109.9
O8 C21 H21B 109.9
C63 C21 H21B 109.9
H21A C21 H21B 108.3
N3 C22 C65 114.5(4)
N3 C22 H22A 108.6
C65 C22 H22A 108.6
N3 C22 H22B 108.6
C65 C22 H22B 108.6
H22A C22 H22B 107.6
O11 C23 C24 108.9(4)
O11 C23 H23A 109.9
C24 C23 H23A 109.9
O11 C23 H23B 109.9
C24 C23 H23B 109.9
H23A C23 H23B 108.3
N4 C24 C23 113.1(4)
N4 C24 H24A 109.0
C23 C24 H24A 109.0
N4 C24 H24B 109.0
C23 C24 H24B 109.0
H24A C24 H24B 107.8
O10 C25 C26 109.4(4)
O10 C25 H25A 109.8
C26 C25 H25A 109.8
O10 C25 H25B 109.8
C26 C25 H25B 109.8
H25A C25 H25B 108.2
O9 C26 C25 108.9(4)
O9 C26 H26A 109.9
C25 C26 H26A 109.9
O9 C26 H26B 109.9
C25 C26 H26B 109.9
H26A C26 H26B 108.3
O10 C27 C64 109.6(4)
O10 C27 H27A 109.8
C64 C27 H27A 109.8
O10 C27 H27B 109.8
C64 C27 H27B 109.8
H27A C27 H27B 108.2
N3 C28 C68 113.7(4)
N3 C28 H28A 108.8
C68 C28 H28A 108.8
N3 C28 H28B 108.8
C68 C28 H28B 108.8
H28A C28 H28B 107.7
N5 C29 C30 113.7(4)
N5 C29 H29A 108.8
C30 C29 H29A 108.8
N5 C29 H29B 108.8
C30 C29 H29B 108.8
H29A C29 H29B 107.7
O14 C30 C29 108.3(4)
O14 C30 H30A 110.0
C29 C30 H30A 110.0
O14 C30 H30B 110.0
C29 C30 H30B 110.0
H30A C30 H30B 108.4
O14 C31 C32 109.4(4)
O14 C31 H31A 109.8
C32 C31 H31A 109.8
O14 C31 H31B 109.8
C32 C31 H31B 109.8
H31A C31 H31B 108.2
O15 C32 C31 108.9(4)
O15 C32 H32A 109.9
C31 C32 H32A 109.9
O15 C32 H32B 109.9
C31 C32 H32B 109.9
H32A C32 H32B 108.3
O15 C33 C34 109.0(4)
O15 C33 H33A 109.9
C34 C33 H33A 109.9
O15 C33 H33B 109.9
C34 C33 H33B 109.9
H33A C33 H33B 108.3
N6 C34 C33 113.0(4)
N6 C34 H34A 109.0
C33 C34 H34A 109.0
N6 C34 H34B 109.0
C33 C34 H34B 109.0
H34A C34 H34B 107.8
O17 C35 C69 109.8(4)
O17 C35 H35A 109.7
C69 C35 H35A 109.7
O17 C35 H35B 109.7
C69 C35 H35B 109.7
H35A C35 H35B 108.2
O17 C36 C37 110.3(4)
O17 C36 H36A 109.6
C37 C36 H36A 109.6
O17 C36 H36B 109.6
C37 C36 H36B 109.6
H36A C36 H36B 108.1
O16 C37 C36 109.4(4)
O16 C37 H37A 109.8
C36 C37 H37A 109.8
O16 C37 H37B 109.8
C36 C37 H37B 109.8
H37A C37 H37B 108.2
O16 C38 C70 109.7(4)
O16 C38 H38A 109.7
C70 C38 H38A 109.7
O16 C38 H38B 109.7
C70 C38 H38B 109.7
H38A C38 H38B 108.2
N5 C39 C40 113.7(4)
N5 C39 H39A 108.8
C40 C39 H39A 108.8
N5 C39 H39B 108.8
C40 C39 H39B 108.8
H39A C39 H39B 107.7
O12 C40 C39 108.6(4)
O12 C40 H40A 110.0
C39 C40 H40A 110.0
O12 C40 H40B 110.0
C39 C40 H40B 110.0
H40A C40 H40B 108.3
O12 C41 C42 109.0(4)
O12 C41 H41A 109.9
C42 C41 H41A 109.9
O12 C41 H41B 109.9
C42 C41 H41B 109.9
H41A C41 H41B 108.3
O13 C42 C41 108.1(4)
O13 C42 H42A 110.1
C41 C42 H42A 110.1
O13 C42 H42B 110.1
C41 C42 H42B 110.1
H42A C42 H42B 108.4
O13 C43 C44 108.6(4)
O13 C43 H43A 110.0
C44 C43 H43A 110.0
O13 C43 H43B 110.0
C44 C43 H43B 110.0
H43A C43 H43B 108.3
N6 C44 C43 114.3(4)
N6 C44 H44A 108.7
C43 C44 H44A 108.7
N6 C44 H44B 108.7
C43 C44 H44B 108.7
H44A C44 H44B 107.6
N7 C45 C46 115.5(4)
N7 C45 H45A 108.4
C46 C45 H45A 108.4
N7 C45 H45B 108.4
C46 C45 H45B 108.4
H45A C45 H45B 107.5
O18 C46 C45 109.3(4)
O18 C46 H46A 109.8
C45 C46 H46A 109.8
O18 C46 H46B 109.8
C45 C46 H46B 109.8
H46A C46 H46B 108.3
O18 C47 C48 108.9(4)
O18 C47 H47A 109.9
C48 C47 H47A 109.9
O18 C47 H47B 109.9
C48 C47 H47B 109.9
H47A C47 H47B 108.3
O19 C48 C47 110.0(4)
O19 C48 H48A 109.7
C47 C48 H48A 109.7
O19 C48 H48B 109.7
C47 C48 H48B 109.7
H48A C48 H48B 108.2
O19 C49 C50 109.5(4)
O19 C49 H49A 109.8
C50 C49 H49A 109.8
O19 C49 H49B 109.8
C50 C49 H49B 109.8
H49A C49 H49B 108.2
N8 C50 C49 113.3(4)
N8 C50 H50A 108.9
C49 C50 H50A 108.9
N8 C50 H50B 108.9
C49 C50 H50B 108.9
H50A C50 H50B 107.7
N8 C51 C52 114.2(4)
N8 C51 H51A 108.7
C52 C51 H51A 108.7
N8 C51 H51B 108.7
C52 C51 H51B 108.7
H51A C51 H51B 107.6
O23 C52 C51 110.5(4)
O23 C52 H52A 109.5
C51 C52 H52A 109.5
O23 C52 H52B 109.5
C51 C52 H52B 109.5
H52A C52 H52B 108.1
O22 C53 C71 110.0(4)
O22 C53 H53A 109.7
C71 C53 H53A 109.7
O22 C53 H53B 109.7
C71 C53 H53B 109.7
H53A C53 H53B 108.2
O22 C54 C55 110.4(4)
O22 C54 H54A 109.6
C55 C54 H54A 109.6
O22 C54 H54B 109.6
C55 C54 H54B 109.6
H54A C54 H54B 108.1
N7 C55 C54 113.9(4)
N7 C55 H55A 108.8
C54 C55 H55A 108.8
N7 C55 H55B 108.8
C54 C55 H55B 108.8
H55A C55 H55B 107.7
O21 C56 C72 108.9(4)
O21 C56 H56A 109.9
C72 C56 H56A 109.9
O21 C56 H56B 109.9
C72 C56 H56B 109.9
H56A C56 H56B 108.3
O21 C57 C58 109.7(4)
O21 C57 H57A 109.7
C58 C57 H57A 109.7
O21 C57 H57B 109.7
C58 C57 H57B 109.7
H57A C57 H57B 108.2
O20 C58 C57 109.3(4)
O20 C58 H58A 109.8
C57 C58 H58A 109.8
O20 C58 H58B 109.8
C57 C58 H58B 109.8
H58A C58 H58B 108.3
O20 C59 C60 109.5(4)
O20 C59 H59A 109.8
C60 C59 H59A 109.8
O20 C59 H59B 109.8
C60 C59 H59B 109.8
H59A C59 H59B 108.2
N8 C60 C59 114.4(4)
N8 C60 H60A 108.7
C59 C60 H60A 108.7
N8 C60 H60B 108.7
C59 C60 H60B 108.7
H60A C60 H60B 107.6
O3 C61 C9 109.9(4)
O3 C61 H61A 109.7
C9 C61 H61A 109.7
O3 C61 H61B 109.7
C9 C61 H61B 109.7
H61A C61 H61B 108.2
O6 C62 C16 109.5(4)
O6 C62 H62A 109.8
C16 C62 H62A 109.8
O6 C62 H62B 109.8
C16 C62 H62B 109.8
H62A C62 H62B 108.2
N4 C63 C21 113.2(5)
N4 C63 H63A 108.9
C21 C63 H63A 108.9
N4 C63 H63B 108.9
C21 C63 H63B 108.9
H63A C63 H63B 107.8
N4 C64 C27 114.2(5)
N4 C64 H64A 108.7
C27 C64 H64A 108.7
N4 C64 H64B 108.7
C27 C64 H64B 108.7
H64A C64 H64B 107.6
O9 C65 C22 108.4(4)
O9 C65 H65A 110.0
C22 C65 H65A 110.0
O9 C65 H65B 110.0
C22 C65 H65B 110.0
H65A C65 H65B 108.4
O11 C66 C67 108.7(4)
O11 C66 H66A 110.0
C67 C66 H66A 110.0
O11 C66 H66B 110.0
C67 C66 H66B 110.0
H66A C66 H66B 108.3
O24 C67 C66 109.6(4)
O24 C67 H67A 109.7
C66 C67 H67A 109.7
O24 C67 H67B 109.7
C66 C67 H67B 109.7
H67A C67 H67B 108.2
O24 C68 C28 109.2(4)
O24 C68 H68A 109.8
C28 C68 H68A 109.8
O24 C68 H68B 109.8
C28 C68 H68B 109.8
H68A C68 H68B 108.3
N6 C69 C35 113.8(4)
N6 C69 H69A 108.8
C35 C69 H69A 108.8
N6 C69 H69B 108.8
C35 C69 H69B 108.8
H69A C69 H69B 107.7
N5 C70 C38 114.7(4)
N5 C70 H70A 108.6
C38 C70 H70A 108.6
N5 C70 H70B 108.6
C38 C70 H70B 108.6
H70A C70 H70B 107.6
O23 C71 C53 109.1(4)
O23 C71 H71A 109.9
C53 C71 H71A 109.9
O23 C71 H71B 109.9
C53 C71 H71B 109.9
H71A C71 H71B 108.3
N7 C72 C56 113.9(4)
N7 C72 H72A 108.8
C56 C72 H72A 108.8
N7 C72 H72B 108.8
C56 C72 H72B 108.8
H72A C72 H72B 107.7
N12 C73 C74 108.7(6)
N11 C74 C73 106.0(6)
C76 C75 N9 74.9(12)
C75 C76 N10 75.0(10)
O4 K1 O5 98.01(10)
O4 K1 O1 116.72(10)
O5 K1 O1 140.75(10)
O4 K1 O3 60.38(10)
O5 K1 O3 118.68(10)
O1 K1 O3 95.27(10)
O4 K1 O6 136.23(10)
O5 K1 O6 59.06(9)
O1 K1 O6 100.80(9)
O3 K1 O6 96.25(10)
O4 K1 O2 95.38(9)
O5 K1 O2 102.05(9)
O1 K1 O2 59.24(9)
O3 K1 O2 133.98(10)
O6 K1 O2 124.12(9)
O4 K1 N2 61.46(10)
O5 K1 N2 61.70(9)
O1 K1 N2 118.54(10)
O3 K1 N2 121.07(10)
O6 K1 N2 119.78(10)
O2 K1 N2 59.97(9)
O4 K1 N1 119.52(10)
O5 K1 N1 119.01(10)
O1 K1 N1 59.89(10)
O3 K1 N1 60.14(10)
O6 K1 N1 60.65(10)
O2 K1 N1 118.39(10)
N2 K1 N1 178.33(11)
O7 K2 O11 118.11(11)
O7 K2 O10 137.14(11)
O11 K2 O10 98.06(11)
O7 K2 O9 101.01(11)
O11 K2 O9 135.82(11)
O10 K2 O9 59.89(10)
O7 K2 O24 94.63(10)
O11 K2 O24 60.17(10)
O10 K2 O24 124.55(10)
O9 K2 O24 99.16(10)
O7 K2 O8 59.36(9)
O11 K2 O8 91.95(10)
O10 K2 O8 99.86(10)
O9 K2 O8 127.25(11)
O24 K2 O8 128.55(10)
O7 K2 N3 60.75(10)
O11 K2 N3 120.91(12)
O10 K2 N3 120.37(11)
O9 K2 N3 60.73(11)
O24 K2 N3 61.15(10)
O8 K2 N3 119.84(10)
O7 K2 N4 118.06(11)
O11 K2 N4 59.73(12)
O10 K2 N4 60.19(11)
O9 K2 N4 119.70(12)
O24 K2 N4 119.61(12)
O8 K2 N4 58.94(10)
N3 K2 N4 178.77(12)
O15 K3 O14 60.93(9)
O15 K3 O17 95.71(9)
O14 K3 O17 117.45(10)
O15 K3 O16 134.59(10)
O14 K3 O16 95.71(9)
O17 K3 O16 59.05(9)
O15 K3 O13 97.63(9)
O14 K3 O13 136.70(10)
O17 K3 O13 100.78(9)
O16 K3 O13 122.34(10)
O15 K3 O12 120.67(10)
O14 K3 O12 98.81(9)
O17 K3 O12 138.40(10)
O16 K3 O12 99.90(9)
O13 K3 O12 58.02(9)
O15 K3 N5 121.34(10)
O14 K3 N5 61.34(10)
O17 K3 N5 119.26(10)
O16 K3 N5 60.78(10)
O13 K3 N5 117.47(10)
O12 K3 N5 60.18(10)
O15 K3 N6 61.08(10)
O14 K3 N6 121.17(10)
O17 K3 N6 60.22(10)
O16 K3 N6 118.28(10)
O13 K3 N6 60.76(10)
O12 K3 N6 118.34(10)
N5 K3 N6 177.48(11)
O18 K4 O20 135.83(10)
O18 K4 O21 94.63(10)
O20 K4 O21 60.03(10)
O18 K4 O19 59.35(10)
O20 K4 O19 96.49(10)
O21 K4 O19 114.31(10)
O18 K4 O23 117.75(10)
O20 K4 O23 101.10(10)
O21 K4 O23 142.72(10)
O19 K4 O23 98.73(10)
O18 K4 O22 101.01(10)
O20 K4 O22 117.46(11)
O21 K4 O22 99.34(10)
O19 K4 O22 141.26(10)
O23 K4 O22 58.80(10)
O18 K4 N8 118.82(11)
O20 K4 N8 61.47(11)
O21 K4 N8 119.95(11)
O19 K4 N8 60.64(10)
O23 K4 N8 61.59(10)
O22 K4 N8 118.53(11)
O18 K4 N7 61.59(11)
O20 K4 N7 119.27(11)
O21 K4 N7 61.06(11)
O19 K4 N7 120.02(11)
O23 K4 N7 117.05(11)
O22 K4 N7 60.17(11)
N8 K4 N7 178.64(12)
C1 N1 C7 110.1(4)
C1 N1 C16 109.4(4)
C7 N1 C16 108.8(4)
C1 N1 K1 109.7(3)
C7 N1 K1 110.4(3)
C16 N1 K1 108.5(3)
C6 N2 C11 110.1(4)
C6 N2 C12 109.5(3)
C11 N2 C12 108.3(3)
C6 N2 K1 111.4(3)
C11 N2 K1 108.4(3)
C12 N2 K1 109.0(2)
C22 N3 C28 110.9(4)
C22 N3 C17 109.6(4)
C28 N3 C17 109.3(4)
C22 N3 K2 109.0(3)
C28 N3 K2 108.5(3)
C17 N3 K2 109.5(3)
C24 N4 C64 109.5(4)
C24 N4 C63 110.7(4)
C64 N4 C63 110.0(4)
C24 N4 K2 108.3(3)
C64 N4 K2 108.4(3)
C63 N4 K2 109.8(3)
C29 N5 C39 109.3(3)
C29 N5 C70 109.5(4)
C39 N5 C70 109.2(4)
C29 N5 K3 108.4(2)
C39 N5 K3 110.9(3)
C70 N5 K3 109.4(3)
C44 N6 C69 110.0(4)
C44 N6 C34 110.1(4)
C69 N6 C34 108.6(4)
C44 N6 K3 109.0(3)
C69 N6 K3 110.5(3)
C34 N6 K3 108.6(3)
C72 N7 C55 109.7(4)
C72 N7 C45 109.7(4)
C55 N7 C45 109.6(4)
C72 N7 K4 108.8(3)
C55 N7 K4 111.7(3)
C45 N7 K4 107.2(3)
C51 N8 C50 109.1(4)
C51 N8 C60 109.5(4)
C50 N8 C60 109.5(4)
C51 N8 K4 109.7(3)
C50 N8 K4 111.0(3)
C60 N8 K4 107.9(3)
C2 O1 C3 111.2(4)
C2 O1 K1 117.3(3)
C3 O1 K1 118.0(3)
C5 O2 C4 111.0(3)
C5 O2 K1 115.8(2)
C4 O2 K1 108.8(2)
C8 O3 C61 110.2(4)
C8 O3 K1 116.8(3)
C61 O3 K1 112.7(3)
C10 O4 C9 111.3(4)
C10 O4 K1 113.1(3)
C9 O4 K1 115.2(3)
C14 O5 C13 110.6(3)
C14 O5 K1 117.7(3)
C13 O5 K1 113.5(2)
C15 O6 C62 110.9(3)
C15 O6 K1 114.2(2)
C62 O6 K1 116.4(2)
C19 O7 C18 112.6(4)
C19 O7 K2 121.5(3)
C18 O7 K2 115.9(3)
C20 O8 C21 112.1(4)
C20 O8 K2 105.9(3)
C21 O8 K2 115.2(3)
C65 O9 C26 112.0(4)
C65 O9 K2 114.9(3)
C26 O9 K2 114.1(3)
C25 O10 C27 111.5(4)
C25 O10 K2 115.1(3)
C27 O10 K2 115.2(3)
C23 O11 C66 111.6(4)
C23 O11 K2 116.0(3)
C66 O11 K2 118.4(3)
C40 O12 C41 111.4(3)
C40 O12 K3 115.4(3)
C41 O12 K3 114.8(2)
C42 O13 C43 111.4(3)
C42 O13 K3 117.6(3)
C43 O13 K3 115.6(3)
C31 O14 C30 111.6(3)
C31 O14 K3 114.2(3)
C30 O14 K3 115.8(3)
C32 O15 C33 110.6(3)
C32 O15 K3 113.7(3)
C33 O15 K3 116.0(2)
C37 O16 C38 110.7(4)
C37 O16 K3 113.5(3)
C38 O16 K3 117.8(3)
C35 O17 C36 111.4(3)
C35 O17 K3 116.8(3)
C36 O17 K3 118.6(3)
C47 O18 C46 110.8(4)
C47 O18 K4 118.6(3)
C46 O18 K4 121.3(3)
C49 O19 C48 112.6(4)
C49 O19 K4 116.5(3)
C48 O19 K4 114.0(3)
C59 O20 C58 111.4(4)
C59 O20 K4 118.9(3)
C58 O20 K4 116.0(3)
C56 O21 C57 110.5(4)
C56 O21 K4 115.6(3)
C57 O21 K4 113.6(3)
C53 O22 C54 110.5(4)
C53 O22 K4 114.8(3)
C54 O22 K4 117.4(3)
C52 O23 C71 110.2(4)
C52 O23 K4 114.8(3)
C71 O23 K4 115.6(3)
C67 O24 C68 111.5(4)
C67 O24 K2 108.5(3)
C68 O24 K2 111.9(3)
As7 Zn1 As10 122.80(3)
As7 Zn1 As8 121.13(3)
As10 Zn1 As8 88.25(2)
As7 Zn1 As1 87.82(2)
As10 Zn1 As1 120.46(3)
As8 Zn1 As1 120.14(3)

loop_
_geom_bond_atom_site_label_1
_geom_bond_atom_site_label_2
_geom_bond_distance
As1 As2 2.3703(7)
As1 As6 2.4198(7)
As1 Zn1 2.5737(8)
As2 As4 2.4757(8)
As2 As3 2.4910(7)
As3 As7 2.3723(8)
As3 As4 2.4761(8)
As4 As5 2.3568(8)
As5 As6 2.3816(7)
As6 As7 2.4377(8)
As7 Zn1 2.5472(8)
As8 As9 2.3726(7)
As8 As14 2.4405(7)
As8 Zn1 2.5667(7)
As9 As12 2.4806(7)
As9 As11 2.4841(8)
As10 As11 2.3824(7)
As10 As14 2.4288(7)
As10 Zn1 2.5575(7)
As11 As12 2.4882(7)
As12 As13 2.3474(8)
As13 As14 2.3700(7)
C1 N1 1.470(6)
C1 C2 1.507(7)
C1 H1A 0.9700
C1 H1B 0.9700
C2 O1 1.422(5)
C2 H2A 0.9700
C2 H2B 0.9700
C3 O1 1.424(5)
C3 C4 1.487(6)
C3 H3A 0.9700
C3 H3B 0.9700
C4 O2 1.429(5)
C4 H4A 0.9700
C4 H4B 0.9700
C5 O2 1.427(5)
C5 C6 1.505(6)
C5 H5A 0.9700
C5 H5B 0.9700
C6 N2 1.460(6)
C6 H6A 0.9700
C6 H6B 0.9700
C7 N1 1.472(6)
C7 C8 1.518(6)
C7 H7A 0.9700
C7 H7B 0.9700
C8 O3 1.420(6)
C8 H8A 0.9700
C8 H8B 0.9700
C9 O4 1.424(6)
C9 C61 1.482(7)
C9 H9A 0.9700
C9 H9B 0.9700
C10 O4 1.411(6)
C10 C11 1.499(7)
C10 H10A 0.9700
C10 H10B 0.9700
C11 N2 1.475(5)
C11 H11A 0.9700
C11 H11B 0.9700
C12 N2 1.478(5)
C12 C13 1.511(6)
C12 H12A 0.9700
C12 H12B 0.9700
C13 O5 1.427(5)
C13 H13A 0.9700
C13 H13B 0.9700
C14 O5 1.424(5)
C14 C15 1.487(7)
C14 H14A 0.9700
C14 H14B 0.9700
C15 O6 1.426(5)
C15 H15A 0.9700
C15 H15B 0.9700
C16 N1 1.476(6)
C16 C62 1.499(6)
C16 H16A 0.9700
C16 H16B 0.9700
C17 N3 1.484(6)
C17 C18 1.498(7)
C17 H17A 0.9700
C17 H17B 0.9700
C18 O7 1.428(6)
C18 H18A 0.9700
C18 H18B 0.9700
C19 O7 1.425(6)
C19 C20 1.486(7)
C19 H19A 0.9700
C19 H19B 0.9700
C20 O8 1.416(6)
C20 H20A 0.9700
C20 H20B 0.9700
C21 O8 1.424(6)
C21 C63 1.493(7)
C21 H21A 0.9700
C21 H21B 0.9700
C22 N3 1.459(6)
C22 C65 1.513(7)
C22 H22A 0.9700
C22 H22B 0.9700
C23 O11 1.406(6)
C23 C24 1.497(7)
C23 H23A 0.9700
C23 H23B 0.9700
C24 N4 1.457(7)
C24 H24A 0.9700
C24 H24B 0.9700
C25 O10 1.411(6)
C25 C26 1.505(8)
C25 H25A 0.9700
C25 H25B 0.9700
C26 O9 1.423(6)
C26 H26A 0.9700
C26 H26B 0.9700
C27 O10 1.419(6)
C27 C64 1.504(8)
C27 H27A 0.9700
C27 H27B 0.9700
C28 N3 1.479(6)
C28 C68 1.487(7)
C28 H28A 0.9700
C28 H28B 0.9700
C29 N5 1.463(6)
C29 C30 1.502(6)
C29 H29A 0.9700
C29 H29B 0.9700
C30 O14 1.422(5)
C30 H30A 0.9700
C30 H30B 0.9700
C31 O14 1.421(5)
C31 C32 1.485(6)
C31 H31A 0.9700
C31 H31B 0.9700
C32 O15 1.435(5)
C32 H32A 0.9700
C32 H32B 0.9700
C33 O15 1.443(5)
C33 C34 1.498(7)
C33 H33A 0.9700
C33 H33B 0.9700
C34 N6 1.475(5)
C34 H34A 0.9700
C34 H34B 0.9700
C35 O17 1.420(6)
C35 C69 1.499(7)
C35 H35A 0.9700
C35 H35B 0.9700
C36 O17 1.422(5)
C36 C37 1.489(7)
C36 H36A 0.9700
C36 H36B 0.9700
C37 O16 1.418(5)
C37 H37A 0.9700
C37 H37B 0.9700
C38 O16 1.428(5)
C38 C70 1.490(7)
C38 H38A 0.9700
C38 H38B 0.9700
C39 N5 1.472(6)
C39 C40 1.515(7)
C39 H39A 0.9700
C39 H39B 0.9700
C40 O12 1.413(5)
C40 H40A 0.9700
C40 H40B 0.9700
C41 O12 1.417(6)
C41 C42 1.492(7)
C41 H41A 0.9700
C41 H41B 0.9700
C42 O13 1.429(5)
C42 H42A 0.9700
C42 H42B 0.9700
C43 O13 1.435(5)
C43 C44 1.512(6)
C43 H43A 0.9700
C43 H43B 0.9700
C44 N6 1.460(6)
C44 H44A 0.9700
C44 H44B 0.9700
C45 N7 1.480(6)
C45 C46 1.504(7)
C45 H45A 0.9700
C45 H45B 0.9700
C46 O18 1.423(6)
C46 H46A 0.9700
C46 H46B 0.9700
C47 O18 1.423(6)
C47 C48 1.480(7)
C47 H47A 0.9700
C47 H47B 0.9700
C48 O19 1.426(5)
C48 H48A 0.9700
C48 H48B 0.9700
C49 O19 1.420(6)
C49 C50 1.508(7)
C49 H49A 0.9700
C49 H49B 0.9700
C50 N8 1.477(6)
C50 H50A 0.9700
C50 H50B 0.9700
C51 N8 1.471(6)
C51 C52 1.504(7)
C51 H51A 0.9700
C51 H51B 0.9700
C52 O23 1.419(6)
C52 H52A 0.9700
C52 H52B 0.9700
C53 O22 1.417(6)
C53 C71 1.483(7)
C53 H53A 0.9700
C53 H53B 0.9700
C54 O22 1.426(6)
C54 C55 1.494(7)
C54 H54A 0.9700
C54 H54B 0.9700
C55 N7 1.472(6)
C55 H55A 0.9700
C55 H55B 0.9700
C56 O21 1.410(6)
C56 C72 1.497(7)
C56 H56A 0.9700
C56 H56B 0.9700
C57 O21 1.429(6)
C57 C58 1.480(7)
C57 H57A 0.9700
C57 H57B 0.9700
C58 O20 1.437(6)
C58 H58A 0.9700
C58 H58B 0.9700
C59 O20 1.411(6)
C59 C60 1.499(7)
C59 H59A 0.9700
C59 H59B 0.9700
C60 N8 1.482(6)
C60 H60A 0.9700
C60 H60B 0.9700
C61 O3 1.422(6)
C61 H61A 0.9700
C61 H61B 0.9700
C62 O6 1.432(5)
C62 H62A 0.9700
C62 H62B 0.9700
C63 N4 1.480(7)
C63 H63A 0.9700
C63 H63B 0.9700
C64 N4 1.462(6)
C64 H64A 0.9700
C64 H64B 0.9700
C65 O9 1.421(6)
C65 H65A 0.9700
C65 H65B 0.9700
C66 O11 1.424(6)
C66 C67 1.478(7)
C66 H66A 0.9700
C66 H66B 0.9700
C67 O24 1.424(6)
C67 H67A 0.9700
C67 H67B 0.9700
C68 O24 1.438(6)
C68 H68A 0.9700
C68 H68B 0.9700
C69 N6 1.475(6)
C69 H69A 0.9700
C69 H69B 0.9700
C70 N5 1.482(6)
C70 H70A 0.9700
C70 H70B 0.9700
C71 O23 1.424(6)
C71 H71A 0.9700
C71 H71B 0.9700
C72 N7 1.469(6)
C72 H72A 0.9700
C72 H72B 0.9700
C73 N12 1.531(9)
C73 C74 1.604(10)
C74 N11 1.530(8)
C75 C76 1.213(11)
C75 N9 2.012(14)
C76 N10 1.904(19)
K1 O4 2.808(3)
K1 O5 2.817(3)
K1 O1 2.832(3)
K1 O3 2.835(3)
K1 O6 2.863(3)
K1 O2 2.909(3)
K1 N2 2.976(4)
K1 N1 3.015(4)
K2 O7 2.734(3)
K2 O11 2.758(4)
K2 O10 2.836(4)
K2 O9 2.841(4)
K2 O24 2.883(3)
K2 O8 2.959(4)
K2 N3 3.003(4)
K2 N4 3.067(4)
K3 O15 2.792(3)
K3 O14 2.795(3)
K3 O17 2.822(3)
K3 O16 2.854(3)
K3 O13 2.856(3)
K3 O12 2.914(3)
K3 N5 2.959(4)
K3 N6 3.003(4)
K4 O18 2.763(3)
K4 O20 2.800(3)
K4 O21 2.856(3)
K4 O19 2.871(3)
K4 O23 2.871(3)
K4 O22 2.885(4)
K4 N8 2.932(4)
K4 N7 2.941(4)

loop_
_geom_torsion_atom_site_label_1
_geom_torsion_atom_site_label_2
_geom_torsion_atom_site_label_3
_geom_torsion_atom_site_label_4
_geom_torsion
As6 As1 As2 As4 -24.90(3)
Zn1 As1 As2 As4 -106.62(2)
As6 As1 As2 As3 36.94(3)
Zn1 As1 As2 As3 -44.78(3)
As1 As2 As3 As7 -0.11(3)
As4 As2 As3 As7 100.07(3)
As1 As2 As3 As4 -100.19(3)
As1 As2 As4 As5 -6.10(3)
As3 As2 As4 As5 -102.58(3)
As1 As2 As4 As3 96.49(3)
As7 As3 As4 As5 1.85(3)
As2 As3 As4 As5 98.09(3)
As7 As3 As4 As2 -96.24(3)
As2 As4 As5 As6 34.79(3)
As3 As4 As5 As6 -28.69(3)
As4 As5 As6 As1 -51.79(3)
As4 As5 As6 As7 46.03(3)
As2 As1 As6 As5 48.28(3)
Zn1 As1 As6 As5 135.07(3)
As2 As1 As6 As7 -58.62(2)
Zn1 As1 As6 As7 28.16(2)
As4 As3 As7 As6 25.30(3)
As2 As3 As7 As6 -36.44(3)
As4 As3 As7 Zn1 107.27(3)
As2 As3 As7 Zn1 45.53(3)
As5 As6 As7 As3 -45.71(3)
As1 As6 As7 As3 58.60(3)
As5 As6 As7 Zn1 -132.78(3)
As1 As6 As7 Zn1 -28.47(2)
As14 As8 As9 As12 25.50(3)
Zn1 As8 As9 As12 106.21(3)
As14 As8 As9 As11 -36.82(3)
Zn1 As8 As9 As11 43.89(3)
As14 As10 As11 As9 36.75(3)
Zn1 As10 As11 As9 -44.39(3)
As14 As10 As11 As12 -25.07(3)
Zn1 As10 As11 As12 -106.21(3)
As8 As9 As11 As10 0.20(3)
As12 As9 As11 As10 -100.07(3)
As8 As9 As11 As12 100.27(3)
As8 As9 As12 As13 2.53(3)
As11 As9 As12 As13 99.48(3)
As8 As9 As12 As11 -96.95(3)
As10 As11 As12 As13 -4.53(3)
As9 As11 As12 As13 -100.84(3)
As10 As11 As12 As9 96.31(3)
As9 As12 As13 As14 -30.24(3)
As11 As12 As13 As14 32.79(3)
As12 As13 As14 As10 -50.29(3)
As12 As13 As14 As8 48.04(3)
As11 As10 As14 As13 47.63(3)
Zn1 As10 As14 As13 136.84(2)
As11 As10 As14 As8 -58.96(2)
Zn1 As10 As14 As8 30.25(2)
As9 As8 As14 As13 -46.72(3)
Zn1 As8 As14 As13 -135.81(2)
As9 As8 As14 As10 58.92(3)
Zn1 As8 As14 As10 -30.17(2)
N1 C1 C2 O1 63.8(5)
O1 C3 C4 O2 -68.2(4)
O2 C5 C6 N2 64.0(5)
N1 C7 C8 O3 64.7(6)
O4 C10 C11 N2 68.9(5)
N2 C12 C13 O5 67.4(5)
O5 C14 C15 O6 -63.2(5)
N3 C17 C18 O7 63.5(5)
O7 C19 C20 O8 -65.1(6)
O11 C23 C24 N4 65.9(6)
O10 C25 C26 O9 -65.6(6)
N5 C29 C30 O14 -66.9(5)
O14 C31 C32 O15 65.9(5)
O15 C33 C34 N6 -66.4(5)
O17 C36 C37 O16 60.5(5)
N5 C39 C40 O12 -65.8(5)
O12 C41 C42 O13 64.7(5)
O13 C43 C44 N6 -66.6(5)
N7 C45 C46 O18 -58.7(5)
O18 C47 C48 O19 61.5(5)
O19 C49 C50 N8 -63.4(5)
N8 C51 C52 O23 -64.7(6)
O22 C54 C55 N7 -60.6(6)
O21 C57 C58 O20 64.3(5)
O20 C59 C60 N8 -62.4(6)
O4 C9 C61 O3 -65.9(6)
N1 C16 C62 O6 66.2(5)
O8 C21 C63 N4 68.8(6)
O10 C27 C64 N4 66.6(6)
N3 C22 C65 O9 66.7(6)
O11 C66 C67 O24 -66.8(5)
N3 C28 C68 O24 70.5(5)
O17 C35 C69 N6 -62.5(5)
O16 C38 C70 N5 -62.3(5)
O22 C53 C71 O23 64.8(5)
O21 C56 C72 N7 -67.0(6)
N12 C73 C74 N11 -74.6(7)
N9 C75 C76 N10 -172.8(5)
C2 C1 N1 C7 -161.6(4)
C2 C1 N1 C16 78.9(5)
C2 C1 N1 K1 -39.9(5)
C8 C7 N1 C1 78.1(5)
C8 C7 N1 C16 -162.0(4)
C8 C7 N1 K1 -43.1(5)
C62 C16 N1 C1 -165.7(4)
C62 C16 N1 C7 74.1(5)
C62 C16 N1 K1 -46.0(4)
O4 K1 N1 C1 -97.3(3)
O5 K1 N1 C1 142.9(3)
O1 K1 N1 C1 8.3(3)
O3 K1 N1 C1 -108.8(3)
O6 K1 N1 C1 133.4(3)
O2 K1 N1 C1 18.1(3)
N2 K1 N1 C1 28(4)
O4 K1 N1 C7 24.2(3)
O5 K1 N1 C7 -95.6(3)
O1 K1 N1 C7 129.8(3)
O3 K1 N1 C7 12.7(3)
O6 K1 N1 C7 -105.1(3)
O2 K1 N1 C7 139.5(3)
N2 K1 N1 C7 150(3)
O4 K1 N1 C16 143.3(3)
O5 K1 N1 C16 23.5(3)
O1 K1 N1 C16 -111.1(3)
O3 K1 N1 C16 131.8(3)
O6 K1 N1 C16 14.0(3)
O2 K1 N1 C16 -101.3(3)
N2 K1 N1 C16 -91(4)
C5 C6 N2 C11 75.3(5)
C5 C6 N2 C12 -165.7(4)
C5 C6 N2 K1 -45.0(4)
C10 C11 N2 C6 -163.1(4)
C10 C11 N2 C12 77.1(5)
C10 C11 N2 K1 -41.0(4)
C13 C12 N2 C6 81.2(5)
C13 C12 N2 C11 -158.7(4)
C13 C12 N2 K1 -40.9(4)
O4 K1 N2 C6 129.8(3)
O5 K1 N2 C6 -111.9(3)
O1 K1 N2 C6 23.2(3)
O3 K1 N2 C6 139.9(3)
O6 K1 N2 C6 -100.7(3)
O2 K1 N2 C6 13.9(3)
N1 K1 N2 C6 4(4)
O4 K1 N2 C11 8.6(2)
O5 K1 N2 C11 126.8(3)
O1 K1 N2 C11 -98.1(3)
O3 K1 N2 C11 18.6(3)
O6 K1 N2 C11 138.0(3)
O2 K1 N2 C11 -107.4(3)
N1 K1 N2 C11 -118(4)
O4 K1 N2 C12 -109.1(3)
O5 K1 N2 C12 9.1(2)
O1 K1 N2 C12 144.2(2)
O3 K1 N2 C12 -99.1(3)
O6 K1 N2 C12 20.3(3)
O2 K1 N2 C12 134.9(3)
N1 K1 N2 C12 125(4)
C65 C22 N3 C28 78.0(6)
C65 C22 N3 C17 -161.3(4)
C65 C22 N3 K2 -41.4(5)
C68 C28 N3 C22 -162.8(4)
C68 C28 N3 C17 76.3(5)
C68 C28 N3 K2 -43.1(5)
C18 C17 N3 C22 84.3(5)
C18 C17 N3 C28 -154.0(4)
C18 C17 N3 K2 -35.3(5)
O7 K2 N3 C22 -115.2(3)
O11 K2 N3 C22 137.7(3)
O10 K2 N3 C22 15.0(3)
O9 K2 N3 C22 9.2(3)
O24 K2 N3 C22 130.3(3)
O8 K2 N3 C22 -109.4(3)
N4 K2 N3 C22 -102(6)
O7 K2 N3 C28 123.9(3)
O11 K2 N3 C28 16.8(3)
O10 K2 N3 C28 -105.9(3)
O9 K2 N3 C28 -111.7(3)
O24 K2 N3 C28 9.5(3)
O8 K2 N3 C28 129.7(3)
N4 K2 N3 C28 138(6)
O7 K2 N3 C17 4.7(3)
O11 K2 N3 C17 -102.4(3)
O10 K2 N3 C17 134.9(3)
O9 K2 N3 C17 129.1(3)
O24 K2 N3 C17 -109.8(3)
O8 K2 N3 C17 10.5(3)
N4 K2 N3 C17 18(6)
C23 C24 N4 C64 81.4(6)
C23 C24 N4 C63 -157.0(4)
C23 C24 N4 K2 -36.6(5)
C27 C64 N4 C24 -157.6(5)
C27 C64 N4 C63 80.4(6)
C27 C64 N4 K2 -39.6(5)
C21 C63 N4 C24 73.4(6)
C21 C63 N4 C64 -165.4(5)
C21 C63 N4 K2 -46.2(5)
O7 K2 N4 C24 -102.5(3)
O11 K2 N4 C24 5.4(3)
O10 K2 N4 C24 126.8(3)
O9 K2 N4 C24 133.9(3)
O24 K2 N4 C24 11.6(3)
O8 K2 N4 C24 -108.0(3)
N3 K2 N4 C24 -116(6)
O7 K2 N4 C64 138.7(3)
O11 K2 N4 C64 -113.4(4)
O10 K2 N4 C64 8.1(3)
O9 K2 N4 C64 15.2(4)
O24 K2 N4 C64 -107.2(4)
O8 K2 N4 C64 133.2(4)
N3 K2 N4 C64 125(6)
O7 K2 N4 C63 18.5(4)
O11 K2 N4 C63 126.4(4)
O10 K2 N4 C63 -112.2(4)
O9 K2 N4 C63 -105.1(3)
O24 K2 N4 C63 132.6(3)
O8 K2 N4 C63 13.0(3)
N3 K2 N4 C63 5(6)
C30 C29 N5 C39 -76.3(5)
C30 C29 N5 C70 164.1(4)
C30 C29 N5 K3 44.8(4)
C40 C39 N5 C29 164.9(4)
C40 C39 N5 C70 -75.3(5)
C40 C39 N5 K3 45.3(4)
C38 C70 N5 C29 -71.9(5)
C38 C70 N5 C39 168.4(4)
C38 C70 N5 K3 46.8(5)
O15 K3 N5 C29 -23.5(3)
O14 K3 N5 C29 -12.4(3)
O17 K3 N5 C29 94.9(3)
O16 K3 N5 C29 103.5(3)
O13 K3 N5 C29 -142.9(3)
O12 K3 N5 C29 -133.3(3)
N6 K3 N5 C29 172(2)
O15 K3 N5 C39 96.6(3)
O14 K3 N5 C39 107.7(3)
O17 K3 N5 C39 -145.1(3)
O16 K3 N5 C39 -136.5(3)
O13 K3 N5 C39 -22.9(3)
O12 K3 N5 C39 -13.3(3)
N6 K3 N5 C39 -68(3)
O15 K3 N5 C70 -142.9(3)
O14 K3 N5 C70 -131.7(3)
O17 K3 N5 C70 -24.5(3)
O16 K3 N5 C70 -15.9(3)
O13 K3 N5 C70 97.7(3)
O12 K3 N5 C70 107.3(3)
N6 K3 N5 C70 53(3)
C43 C44 N6 C69 166.0(4)
C43 C44 N6 C34 -74.3(5)
C43 C44 N6 K3 44.8(4)
C35 C69 N6 C44 -81.4(5)
C35 C69 N6 C34 158.0(4)
C35 C69 N6 K3 39.0(5)
C33 C34 N6 C44 162.6(4)
C33 C34 N6 C69 -76.9(5)
C33 C34 N6 K3 43.3(4)
O15 K3 N6 C44 -131.3(3)
O14 K3 N6 C44 -141.9(3)
O17 K3 N6 C44 112.1(3)
O16 K3 N6 C44 100.9(3)
O13 K3 N6 C44 -12.4(3)
O12 K3 N6 C44 -19.9(3)
N5 K3 N6 C44 33(3)
O15 K3 N6 C69 107.8(3)
O14 K3 N6 C69 97.2(3)
O17 K3 N6 C69 -8.8(3)
O16 K3 N6 C69 -20.1(3)
O13 K3 N6 C69 -133.3(3)
O12 K3 N6 C69 -140.9(3)
N5 K3 N6 C69 -87(3)
O15 K3 N6 C34 -11.3(3)
O14 K3 N6 C34 -21.9(3)
O17 K3 N6 C34 -127.8(3)
O16 K3 N6 C34 -139.1(3)
O13 K3 N6 C34 107.6(3)
O12 K3 N6 C34 100.1(3)
N5 K3 N6 C34 153(2)
C56 C72 N7 C55 -74.8(5)
C56 C72 N7 C45 164.7(4)
C56 C72 N7 K4 47.7(5)
C54 C55 N7 C72 166.5(4)
C54 C55 N7 C45 -72.9(5)
C54 C55 N7 K4 45.8(5)
C46 C45 N7 C72 -68.9(5)
C46 C45 N7 C55 170.6(4)
C46 C45 N7 K4 49.1(5)
O18 K4 N7 C72 98.8(3)
O20 K4 N7 C72 -30.4(3)
O21 K4 N7 C72 -15.1(3)
O19 K4 N7 C72 87.9(3)
O23 K4 N7 C72 -152.7(3)
O22 K4 N7 C72 -137.1(3)
N8 K4 N7 C72 -153(5)
O18 K4 N7 C55 -140.0(3)
O20 K4 N7 C55 90.8(3)
O21 K4 N7 C55 106.1(3)
O19 K4 N7 C55 -150.9(3)
O23 K4 N7 C55 -31.5(3)
O22 K4 N7 C55 -15.9(3)
N8 K4 N7 C55 -32(5)
O18 K4 N7 C45 -19.9(3)
O20 K4 N7 C45 -149.0(3)
O21 K4 N7 C45 -133.7(3)
O19 K4 N7 C45 -30.8(3)
O23 K4 N7 C45 88.7(3)
O22 K4 N7 C45 104.2(3)
N8 K4 N7 C45 88(5)
C52 C51 N8 C50 167.4(4)
C52 C51 N8 C60 -72.8(5)
C52 C51 N8 K4 45.5(5)
C49 C50 N8 C51 -75.1(5)
C49 C50 N8 C60 165.0(4)
C49 C50 N8 K4 45.9(5)
C59 C60 N8 C51 168.1(4)
C59 C60 N8 C50 -72.3(5)
C59 C60 N8 K4 48.7(5)
O18 K4 N8 C51 93.5(3)
O20 K4 N8 C51 -137.3(3)
O21 K4 N8 C51 -151.5(3)
O19 K4 N8 C51 105.8(3)
O23 K4 N8 C51 -14.4(3)
O22 K4 N8 C51 -29.7(3)
N7 K4 N8 C51 -14(5)
O18 K4 N8 C50 -27.2(3)
O20 K4 N8 C50 102.0(3)
O21 K4 N8 C50 87.9(3)
O19 K4 N8 C50 -14.9(3)
O23 K4 N8 C50 -135.1(3)
O22 K4 N8 C50 -150.4(3)
N7 K4 N8 C50 -134(5)
O18 K4 N8 C60 -147.3(3)
O20 K4 N8 C60 -18.0(3)
O21 K4 N8 C60 -32.2(3)
O19 K4 N8 C60 -135.0(3)
O23 K4 N8 C60 104.9(3)
O22 K4 N8 C60 89.6(3)
N7 K4 N8 C60 105(5)
C1 C2 O1 C3 165.7(4)
C1 C2 O1 K1 -54.3(4)
C4 C3 O1 C2 179.9(4)
C4 C3 O1 K1 40.2(4)
O4 K1 O1 C2 135.0(3)
O5 K1 O1 C2 -75.4(3)
O3 K1 O1 C2 75.6(3)
O6 K1 O1 C2 -21.8(3)
O2 K1 O1 C2 -145.2(3)
N2 K1 O1 C2 -154.6(3)
N1 K1 O1 C2 24.8(3)
O4 K1 O1 C3 -87.7(3)
O5 K1 O1 C3 61.9(3)
O3 K1 O1 C3 -147.1(3)
O6 K1 O1 C3 115.5(3)
O2 K1 O1 C3 -7.9(3)
N2 K1 O1 C3 -17.3(3)
N1 K1 O1 C3 162.1(3)
C6 C5 O2 C4 -172.5(4)
C6 C5 O2 K1 -47.9(4)
C3 C4 O2 C5 -171.6(4)
C3 C4 O2 K1 59.9(4)
O4 K1 O2 C5 -34.4(3)
O5 K1 O2 C5 65.0(3)
O1 K1 O2 C5 -152.4(3)
O3 K1 O2 C5 -87.6(3)
O6 K1 O2 C5 125.7(3)
N2 K1 O2 C5 18.1(3)
N1 K1 O2 C5 -162.2(3)
O4 K1 O2 C4 91.4(2)
O5 K1 O2 C4 -169.2(2)
O1 K1 O2 C4 -26.5(2)
O3 K1 O2 C4 38.3(3)
O6 K1 O2 C4 -108.5(2)
N2 K1 O2 C4 143.9(3)
N1 K1 O2 C4 -36.4(3)
C7 C8 O3 C61 178.0(4)
C7 C8 O3 K1 -51.7(5)
C9 C61 O3 C8 -176.7(4)
C9 C61 O3 K1 50.8(5)
O4 K1 O3 C8 -148.1(4)
O5 K1 O3 C8 129.3(3)
O1 K1 O3 C8 -30.2(3)
O6 K1 O3 C8 71.3(3)
O2 K1 O3 C8 -81.6(3)
N2 K1 O3 C8 -158.2(3)
N1 K1 O3 C8 20.4(3)
O4 K1 O3 C61 -18.9(3)
O5 K1 O3 C61 -101.5(3)
O1 K1 O3 C61 98.9(3)
O6 K1 O3 C61 -159.6(3)
O2 K1 O3 C61 47.6(3)
N2 K1 O3 C61 -29.1(3)
N1 K1 O3 C61 149.6(3)
C11 C10 O4 C9 170.6(4)
C11 C10 O4 K1 -57.8(4)
C61 C9 O4 C10 177.2(4)
C61 C9 O4 K1 46.6(5)
O5 K1 O4 C10 -26.2(3)
O1 K1 O4 C10 134.9(3)
O3 K1 O4 C10 -144.8(3)
O6 K1 O4 C10 -79.1(3)
O2 K1 O4 C10 76.8(3)
N2 K1 O4 C10 25.3(3)
N1 K1 O4 C10 -156.2(3)
O5 K1 O4 C9 103.4(3)
O1 K1 O4 C9 -95.4(3)
O3 K1 O4 C9 -15.1(3)
O6 K1 O4 C9 50.5(4)
O2 K1 O4 C9 -153.6(3)
N2 K1 O4 C9 155.0(3)
N1 K1 O4 C9 -26.6(3)
C15 C14 O5 C13 176.8(4)
C15 C14 O5 K1 44.2(4)
C12 C13 O5 C14 169.4(4)
C12 C13 O5 K1 -55.9(4)
O4 K1 O5 C14 -153.1(3)
O1 K1 O5 C14 54.0(3)
O3 K1 O5 C14 -92.6(3)
O6 K1 O5 C14 -13.1(3)
O2 K1 O5 C14 109.6(3)
N2 K1 O5 C14 155.5(3)
N1 K1 O5 C14 -22.8(3)
O4 K1 O5 C13 75.6(3)
O1 K1 O5 C13 -77.3(3)
O3 K1 O5 C13 136.1(3)
O6 K1 O5 C13 -144.5(3)
O2 K1 O5 C13 -21.7(3)
N2 K1 O5 C13 24.2(3)
N1 K1 O5 C13 -154.1(3)
C14 C15 O6 C62 -174.7(4)
C14 C15 O6 K1 51.5(4)
C16 C62 O6 C15 178.2(4)
C16 C62 O6 K1 -49.1(4)
O4 K1 O6 C15 46.2(3)
O5 K1 O6 C15 -20.8(3)
O1 K1 O6 C15 -164.4(3)
O3 K1 O6 C15 99.0(3)
O2 K1 O6 C15 -104.3(3)
N2 K1 O6 C15 -32.3(3)
N1 K1 O6 C15 149.5(3)
O4 K1 O6 C62 -84.9(3)
O5 K1 O6 C62 -151.9(3)
O1 K1 O6 C62 64.5(3)
O3 K1 O6 C62 -32.1(3)
O2 K1 O6 C62 124.5(3)
N2 K1 O6 C62 -163.5(3)
N1 K1 O6 C62 18.4(3)
C20 C19 O7 C18 177.8(4)
C20 C19 O7 K2 33.8(5)
C17 C18 O7 C19 154.3(4)
C17 C18 O7 K2 -59.6(5)
O11 K2 O7 C19 -77.4(4)
O10 K2 O7 C19 66.7(4)
O9 K2 O7 C19 123.9(4)
O24 K2 O7 C19 -135.9(4)
O8 K2 O7 C19 -3.1(3)
N3 K2 O7 C19 171.0(4)
N4 K2 O7 C19 -8.6(4)
O11 K2 O7 C18 139.8(3)
O10 K2 O7 C18 -76.2(3)
O9 K2 O7 C18 -19.0(3)
O24 K2 O7 C18 81.3(3)
O8 K2 O7 C18 -146.0(3)
N3 K2 O7 C18 28.2(3)
N4 K2 O7 C18 -151.5(3)
C19 C20 O8 C21 -173.4(4)
C19 C20 O8 K2 60.2(4)
C63 C21 O8 C20 -174.1(4)
C63 C21 O8 K2 -52.9(5)
O7 K2 O8 C20 -29.0(3)
O11 K2 O8 C20 92.8(3)
O10 K2 O8 C20 -168.7(3)
O9 K2 O8 C20 -109.2(3)
O24 K2 O8 C20 40.3(3)
N3 K2 O8 C20 -34.9(3)
N4 K2 O8 C20 145.3(3)
O7 K2 O8 C21 -153.6(3)
O11 K2 O8 C21 -31.7(3)
O10 K2 O8 C21 66.8(3)
O9 K2 O8 C21 126.3(3)
O24 K2 O8 C21 -84.2(3)
N3 K2 O8 C21 -159.5(3)
N4 K2 O8 C21 20.7(3)
C22 C65 O9 C26 173.0(4)
C22 C65 O9 K2 -54.8(5)
C25 C26 O9 C65 -177.4(4)
C25 C26 O9 K2 50.1(5)
O7 K2 O9 C65 71.4(3)
O11 K2 O9 C65 -81.3(3)
O10 K2 O9 C65 -149.9(3)
O24 K2 O9 C65 -25.1(3)
O8 K2 O9 C65 131.1(3)
N3 K2 O9 C65 24.3(3)
N4 K2 O9 C65 -157.1(3)
O7 K2 O9 C26 -157.4(3)
O11 K2 O9 C26 49.9(4)
O10 K2 O9 C26 -18.8(3)
O24 K2 O9 C26 106.0(3)
O8 K2 O9 C26 -97.7(3)
N3 K2 O9 C26 155.4(4)
N4 K2 O9 C26 -25.9(4)
C26 C25 O10 C27 -178.9(4)
C26 C25 O10 K2 47.6(5)
C64 C27 O10 C25 169.9(4)
C64 C27 O10 K2 -56.5(5)
O7 K2 O10 C25 56.5(4)
O11 K2 O10 C25 -155.0(3)
O9 K2 O10 C25 -16.0(3)
O24 K2 O10 C25 -95.9(3)
O8 K2 O10 C25 111.6(3)
N3 K2 O10 C25 -21.9(4)
N4 K2 O10 C25 156.9(4)
O7 K2 O10 C27 -75.3(4)
O11 K2 O10 C27 73.1(4)
O9 K2 O10 C27 -147.9(4)
O24 K2 O10 C27 132.3(3)
O8 K2 O10 C27 -20.3(4)
N3 K2 O10 C27 -153.7(3)
N4 K2 O10 C27 25.0(3)
C24 C23 O11 C66 159.6(4)
C24 C23 O11 K2 -60.7(5)
C67 C66 O11 C23 178.9(4)
C67 C66 O11 K2 40.2(5)
O7 K2 O11 C23 136.3(3)
O10 K2 O11 C23 -19.9(3)
O9 K2 O11 C23 -74.4(3)
O24 K2 O11 C23 -145.3(3)
O8 K2 O11 C23 80.3(3)
N3 K2 O11 C23 -152.7(3)
N4 K2 O11 C23 28.5(3)
O7 K2 O11 C66 -86.8(3)
O10 K2 O11 C66 117.0(3)
O9 K2 O11 C66 62.5(4)
O24 K2 O11 C66 -8.4(3)
O8 K2 O11 C66 -142.8(3)
N3 K2 O11 C66 -15.8(4)
N4 K2 O11 C66 165.4(4)
C39 C40 O12 C41 -176.8(4)
C39 C40 O12 K3 50.0(4)
C42 C41 O12 C40 176.3(4)
C42 C41 O12 K3 -50.2(4)
O15 K3 O12 C40 -130.9(3)
O14 K3 O12 C40 -69.5(3)
O17 K3 O12 C40 81.8(3)
O16 K3 O12 C40 27.9(3)
O13 K3 O12 C40 150.0(3)
N5 K3 O12 C40 -19.9(3)
N6 K3 O12 C40 157.7(3)
O15 K3 O12 C41 97.6(3)
O14 K3 O12 C41 158.9(3)
O17 K3 O12 C41 -49.8(3)
O16 K3 O12 C41 -103.6(3)
O13 K3 O12 C41 18.4(3)
N5 K3 O12 C41 -151.5(3)
N6 K3 O12 C41 26.2(3)
C41 C42 O13 C43 175.1(4)
C41 C42 O13 K3 -48.1(4)
C44 C43 O13 C42 -171.2(4)
C44 C43 O13 K3 51.1(4)
O15 K3 O13 C42 -104.9(3)
O14 K3 O13 C42 -49.9(3)
O17 K3 O13 C42 157.7(3)
O16 K3 O13 C42 97.7(3)
O12 K3 O13 C42 16.6(3)
N5 K3 O13 C42 26.4(3)
N6 K3 O13 C42 -155.6(3)
O15 K3 O13 C43 30.0(3)
O14 K3 O13 C43 85.1(3)
O17 K3 O13 C43 -67.3(3)
O16 K3 O13 C43 -127.4(3)
O12 K3 O13 C43 151.5(3)
N5 K3 O13 C43 161.4(3)
N6 K3 O13 C43 -20.6(3)
C32 C31 O14 C30 178.0(4)
C32 C31 O14 K3 -48.3(4)
C29 C30 O14 C31 -175.1(4)
C29 C30 O14 K3 52.0(4)
O15 K3 O14 C31 16.4(3)
O17 K3 O14 C31 97.1(3)
O16 K3 O14 C31 155.1(3)
O13 K3 O14 C31 -52.0(3)
O12 K3 O14 C31 -103.9(3)
N5 K3 O14 C31 -152.8(3)
N6 K3 O14 C31 27.0(3)
O15 K3 O14 C30 148.0(3)
O17 K3 O14 C30 -131.2(3)
O16 K3 O14 C30 -73.2(3)
O13 K3 O14 C30 79.6(3)
O12 K3 O14 C30 27.7(3)
N5 K3 O14 C30 -21.1(3)
N6 K3 O14 C30 158.7(3)
C31 C32 O15 C33 178.0(4)
C31 C32 O15 K3 -49.5(4)
C34 C33 O15 C32 -175.2(4)
C34 C33 O15 K3 53.5(4)
O14 K3 O15 C32 17.9(3)
O17 K3 O15 C32 -100.5(3)
O16 K3 O15 C32 -49.3(3)
O13 K3 O15 C32 157.8(3)
O12 K3 O15 C32 100.6(3)
N5 K3 O15 C32 29.0(3)
N6 K3 O15 C32 -151.7(3)
O14 K3 O15 C33 147.8(3)
O17 K3 O15 C33 29.5(3)
O16 K3 O15 C33 80.6(3)
O13 K3 O15 C33 -72.3(3)
O12 K3 O15 C33 -129.4(3)
N5 K3 O15 C33 159.0(3)
N6 K3 O15 C33 -21.8(3)
C36 C37 O16 C38 170.7(4)
C36 C37 O16 K3 -54.2(4)
C70 C38 O16 C37 176.7(4)
C70 C38 O16 K3 43.7(5)
O15 K3 O16 C37 -39.9(3)
O14 K3 O16 C37 -93.9(3)
O17 K3 O16 C37 24.8(3)
O13 K3 O16 C37 107.8(3)
O12 K3 O16 C37 166.1(3)
N5 K3 O16 C37 -146.5(3)
N6 K3 O16 C37 36.2(3)
O15 K3 O16 C38 91.9(3)
O14 K3 O16 C38 37.8(3)
O17 K3 O16 C38 156.5(3)
O13 K3 O16 C38 -120.5(3)
O12 K3 O16 C38 -62.2(3)
N5 K3 O16 C38 -14.7(3)
N6 K3 O16 C38 167.9(3)
C69 C35 O17 C36 -166.3(4)
C69 C35 O17 K3 53.1(5)
C37 C36 O17 C35 -177.0(4)
C37 C36 O17 K3 -37.1(5)
O15 K3 O17 C35 -75.0(3)
O14 K3 O17 C35 -135.2(3)
O16 K3 O17 C35 145.3(3)
O13 K3 O17 C35 23.9(3)
O12 K3 O17 C35 77.2(3)
N5 K3 O17 C35 154.0(3)
N6 K3 O17 C35 -23.1(3)
O15 K3 O17 C36 147.2(3)
O14 K3 O17 C36 87.1(3)
O16 K3 O17 C36 7.5(3)
O13 K3 O17 C36 -113.9(3)
O12 K3 O17 C36 -60.6(3)
N5 K3 O17 C36 16.2(3)
N6 K3 O17 C36 -160.9(3)
C48 C47 O18 C46 166.0(4)
C48 C47 O18 K4 -46.9(5)
C45 C46 O18 C47 -178.0(4)
C45 C46 O18 K4 35.9(5)
O20 K4 O18 C47 -48.5(4)
O21 K4 O18 C47 -99.0(3)
O19 K4 O18 C47 16.6(3)
O23 K4 O18 C47 100.1(3)
O22 K4 O18 C47 160.5(3)
N8 K4 O18 C47 29.1(3)
N7 K4 O18 C47 -152.4(3)
O20 K4 O18 C46 95.2(3)
O21 K4 O18 C46 44.7(3)
O19 K4 O18 C46 160.2(4)
O23 K4 O18 C46 -116.2(3)
O22 K4 O18 C46 -55.8(3)
N8 K4 O18 C46 172.7(3)
N7 K4 O18 C46 -8.8(3)
C50 C49 O19 C48 -178.8(4)
C50 C49 O19 K4 46.7(5)
C47 C48 O19 C49 177.6(4)
C47 C48 O19 K4 -46.7(4)
O18 K4 O19 C49 150.4(3)
O20 K4 O19 C49 -69.1(3)
O21 K4 O19 C49 -129.1(3)
O23 K4 O19 C49 33.2(3)
O22 K4 O19 C49 82.9(3)
N8 K4 O19 C49 -17.1(3)
N7 K4 O19 C49 161.5(3)
O18 K4 O19 C48 16.6(3)
O20 K4 O19 C48 157.1(3)
O21 K4 O19 C48 97.1(3)
O23 K4 O19 C48 -100.6(3)
O22 K4 O19 C48 -50.9(3)
N8 K4 O19 C48 -150.9(3)
N7 K4 O19 C48 27.7(3)
C60 C59 O20 C58 -179.6(4)
C60 C59 O20 K4 41.6(5)
C57 C58 O20 C59 172.4(4)
C57 C58 O20 K4 -47.4(5)
O18 K4 O20 C59 90.5(3)
O21 K4 O20 C59 153.1(4)
O19 K4 O20 C59 38.8(3)
O23 K4 O20 C59 -61.5(3)
O22 K4 O20 C59 -121.9(3)
N8 K4 O20 C59 -12.7(3)
N7 K4 O20 C59 168.6(3)
O18 K4 O20 C58 -46.5(4)
O21 K4 O20 C58 16.1(3)
O19 K4 O20 C58 -98.3(3)
O23 K4 O20 C58 161.5(3)
O22 K4 O20 C58 101.0(3)
N8 K4 O20 C58 -149.7(4)
N7 K4 O20 C58 31.6(4)
C72 C56 O21 C57 179.2(4)
C72 C56 O21 K4 48.4(4)
C58 C57 O21 C56 179.4(4)
C58 C57 O21 K4 -48.8(5)
O18 K4 O21 C56 -71.6(3)
O20 K4 O21 C56 146.8(3)
O19 K4 O21 C56 -130.0(3)
O23 K4 O21 C56 79.8(3)
O22 K4 O21 C56 30.4(3)
N8 K4 O21 C56 161.2(3)
N7 K4 O21 C56 -17.8(3)
O18 K4 O21 C57 159.1(3)
O20 K4 O21 C57 17.5(3)
O19 K4 O21 C57 100.8(3)
O23 K4 O21 C57 -49.5(4)
O22 K4 O21 C57 -98.9(3)
N8 K4 O21 C57 31.9(3)
N7 K4 O21 C57 -147.1(3)
C71 C53 O22 C54 175.8(4)
C71 C53 O22 K4 -48.6(5)
C55 C54 O22 C53 177.4(4)
C55 C54 O22 K4 43.1(5)
O18 K4 O22 C53 -99.0(3)
O20 K4 O22 C53 103.4(3)
O21 K4 O22 C53 164.4(3)
O19 K4 O22 C53 -45.0(4)
O23 K4 O22 C53 16.9(3)
N8 K4 O22 C53 32.7(3)
N7 K4 O22 C53 -146.9(3)
O18 K4 O22 C54 33.4(3)
O20 K4 O22 C54 -124.2(3)
O21 K4 O22 C54 -63.2(3)
O19 K4 O22 C54 87.4(4)
O23 K4 O22 C54 149.3(4)
N8 K4 O22 C54 165.1(3)
N7 K4 O22 C54 -14.5(3)
C51 C52 O23 C71 179.5(4)
C51 C52 O23 K4 46.9(5)
C53 C71 O23 C52 179.5(4)
C53 C71 O23 K4 -48.3(5)
O18 K4 O23 C52 -126.7(3)
O20 K4 O23 C52 31.6(3)
O21 K4 O23 C52 86.0(4)
O19 K4 O23 C52 -66.8(3)
O22 K4 O23 C52 147.1(3)
N8 K4 O23 C52 -17.1(3)
N7 K4 O23 C52 162.9(3)
O18 K4 O23 C71 103.4(3)
O20 K4 O23 C71 -98.3(3)
O21 K4 O23 C71 -44.0(4)
O19 K4 O23 C71 163.2(3)
O22 K4 O23 C71 17.2(3)
N8 K4 O23 C71 -147.1(3)
N7 K4 O23 C71 32.9(3)
C66 C67 O24 C68 -178.8(4)
C66 C67 O24 K2 57.5(4)
C28 C68 O24 C67 -178.5(4)
C28 C68 O24 K2 -56.8(5)
O7 K2 O24 C67 94.6(3)
O11 K2 O24 C67 -25.3(3)
O10 K2 O24 C67 -103.8(3)
O9 K2 O24 C67 -163.4(3)
O8 K2 O24 C67 40.7(3)
N3 K2 O24 C67 147.4(3)
N4 K2 O24 C67 -31.5(3)
O7 K2 O24 C68 -28.9(3)
O11 K2 O24 C68 -148.8(3)
O10 K2 O24 C68 132.7(3)
O9 K2 O24 C68 73.1(3)
O8 K2 O24 C68 -82.7(3)
N3 K2 O24 C68 24.0(3)
N4 K2 O24 C68 -154.9(3)
As3 As7 Zn1 As10 160.95(3)
As6 As7 Zn1 As10 -98.81(3)
As3 As7 Zn1 As8 50.66(3)
As6 As7 Zn1 As8 150.91(3)
As3 As7 Zn1 As1 -73.66(2)
As6 As7 Zn1 As1 26.58(2)
As11 As10 Zn1 As7 -55.60(3)
As14 As10 Zn1 As7 -155.11(3)
As11 As10 Zn1 As8 70.96(2)
As14 As10 Zn1 As8 -28.55(2)
As11 As10 Zn1 As1 -164.66(3)
As14 As10 Zn1 As1 95.83(3)
As9 As8 Zn1 As7 57.20(3)
As14 As8 Zn1 As7 156.37(3)
As9 As8 Zn1 As10 -70.73(2)
As14 As8 Zn1 As10 28.44(2)
As9 As8 Zn1 As1 164.61(3)
As14 As8 Zn1 As1 -96.22(3)
As2 As1 Zn1 As7 73.51(2)
As6 As1 Zn1 As7 -26.80(2)
As2 As1 Zn1 As10 -159.15(3)
As6 As1 Zn1 As10 100.54(3)
As2 As1 Zn1 As8 -51.67(3)
As6 As1 Zn1 As8 -151.98(3)
